data_4317949
loop_
_publ_author_name
'Travis M. Anderson'
'Xuan Zhang'
'Kenneth I. Hardcastle'
'Craig L. Hill'

_publ_contact_author_address
;
Emory University
Department of Chemistry
X-ray Crystallography Laboratory
Atlanta GA 30322-2210
USA
;
_publ_contact_author_email khardca@emory.edu
_publ_contact_author_fax 404-727-6586
_publ_contact_author_name 'Kenneth I. Hardcastle'
_publ_contact_author_phone 404-727-6140
_publ_section_title
;
 Reactions of Trivacant Wells-Dawson Heteropolytungstates. Ionic Strength
 and Jahn-Teller Effects on Formation in Multi-Iron Complexes
;
_journal_name_full 'Inorganic Chemistry'
_journal_page_first 2477
_journal_page_last 2488
_journal_paper_doi 10.1021/ic0112443
_journal_volume 41
_journal_year 2002
_chemical_formula_sum 'Cl2 Fe3 H0 Na5.93 O88 P2 W15'
_chemical_formula_weight 4602.36
_chemical_name_systematic
;
  ?
;
_space_group_IT_number 14
_symmetry_cell_setting monoclinic
_symmetry_space_group_name_Hall '-P 2yn'
_symmetry_space_group_name_H-M 'P 1 21/n 1'
_atom_sites_solution_hydrogens geom
_atom_sites_solution_primary direct
_atom_sites_solution_secondary difmap
_audit_creation_method SHELXL-97
_cell_angle_alpha 90.00
_cell_angle_beta 92.139(2)
_cell_angle_gamma 90.00
_cell_formula_units_Z 4
_cell_length_a 13.3430(15)
_cell_length_b 28.535(3)
_cell_length_c 21.574(2)
_cell_measurement_reflns_used 9102
_cell_measurement_temperature 100(2)
_cell_measurement_theta_max 32.642
_cell_measurement_theta_min 2.340
_cell_volume 8208.4(15)
_computing_cell_refinement 'Bruker SAINT'
_computing_data_collection 'Bruker SMART'
_computing_data_reduction 'Bruker SAINT'
_computing_molecular_graphics 'Bruker SHELXTL'
_computing_publication_material 'Bruker SHELXTL'
_computing_structure_refinement 'SHELXL-97 (Sheldrick, 1997)'
_computing_structure_solution 'SHELXS-97 (Sheldrick, 1990)'
_diffrn_ambient_temperature 100(2)
_diffrn_measured_fraction_theta_full 0.943
_diffrn_measured_fraction_theta_max 0.943
_diffrn_measurement_device_type 'CCD area detector'
_diffrn_measurement_method 'phi and omega scans'
_diffrn_radiation_monochromator graphite
_diffrn_radiation_source 'fine-focus sealed tube'
_diffrn_radiation_type MoK\a
_diffrn_radiation_wavelength 0.71073
_diffrn_reflns_av_R_equivalents 0.1839
_diffrn_reflns_av_sigmaI/netI 0.1099
_diffrn_reflns_limit_h_max 19
_diffrn_reflns_limit_h_min -20
_diffrn_reflns_limit_k_max 43
_diffrn_reflns_limit_k_min -43
_diffrn_reflns_limit_l_max 32
_diffrn_reflns_limit_l_min -29
_diffrn_reflns_number 146918
_diffrn_reflns_theta_full 32.94
_diffrn_reflns_theta_max 32.94
_diffrn_reflns_theta_min 1.69
_diffrn_standards_decay_% 0
_exptl_absorpt_coefficient_mu 21.695
_exptl_absorpt_correction_T_max 1
_exptl_absorpt_correction_T_min 0.415104
_exptl_absorpt_correction_type multi-scan
_exptl_crystal_colour 'yellow orange'
_exptl_crystal_density_diffrn 3.724
_exptl_crystal_density_method 'not measured'
_exptl_crystal_description irreg
_exptl_crystal_F_000 8085
_exptl_crystal_size_max 0.34
_exptl_crystal_size_mid 0.25
_exptl_crystal_size_min 0.20
_refine_diff_density_max 8.956
_refine_diff_density_min -6.796
_refine_diff_density_rms 0.874
_refine_ls_extinction_coef 0.000015(9)
_refine_ls_extinction_expression Fc^*^=kFc[1+0.001xFc^2^\l^3^/sin(2\q)]^-1/4^
_refine_ls_extinction_method SHELXL
_refine_ls_goodness_of_fit_ref 1.069
_refine_ls_hydrogen_treatment mixed
_refine_ls_matrix_type full
_refine_ls_number_parameters 596
_refine_ls_number_reflns 29048
_refine_ls_number_restraints 0
_refine_ls_restrained_S_all 1.069
_refine_ls_R_factor_all 0.0947
_refine_ls_R_factor_gt 0.0679
_refine_ls_shift/su_max 0.026
_refine_ls_shift/su_mean 0.001
_refine_ls_structure_factor_coef Fsqd
_refine_ls_weighting_details 'calc w=1/[\s^2^(Fo^2^)+(0.1500P)^2^+0.0000P] where P=(Fo^2^+2Fc^2^)/3'
_refine_ls_weighting_scheme calc
_refine_ls_wR_factor_gt 0.2351
_refine_ls_wR_factor_ref 0.2488
_reflns_number_gt 19884
_reflns_number_total 29048
_reflns_threshold_expression >2sigma(I)
_cod_data_source_file ic0112443_1.cif
_cod_data_source_block 1
_cod_depositor_comments
;
The following automatic conversions were performed:

'_symmetry_cell_setting' value 'Monoclinic' changed to 'monoclinic'
according to the built-in table from CIF Core dictionary named
'cif_core.dic' version 2.4.1 from 2010-06-29.

Automatic conversion script
Id: cif_fix_values 1646 2011-03-28 12:23:43Z adriana 
;
_cod_original_cell_volume 8208.3(16)
_cod_original_formula_sum 'H0 Cl2 Fe3 Na5.93 O88 P2 W15'
_cod_database_code 4317949

loop_
_symmetry_equiv_pos_as_xyz
'x, y, z'
'-x+1/2, y+1/2, -z+1/2'
'-x, -y, -z'
'x-1/2, -y-1/2, z-1/2'

loop_
_atom_site_label
_atom_site_type_symbol
_atom_site_fract_x
_atom_site_fract_y
_atom_site_fract_z
_atom_site_U_iso_or_equiv
_atom_site_adp_type
_atom_site_occupancy
_atom_site_symmetry_multiplicity
_atom_site_calc_flag
_atom_site_refinement_flags
_atom_site_disorder_assembly
_atom_site_disorder_group
Cl1 Cl 0.1108(3) 0.33328(13) 0.41960(19) 0.0160(8) Uani 1 1 d . . .
Cl2 Cl 0.5391(4) 0.33384(18) 0.3317(3) 0.0284(11) Uani 1 1 d . . .
Fe1 Fe 0.18380(17) 0.27818(7) 0.35748(10) 0.0080(4) Uani 1 1 d . . .
Fe2 Fe 0.41427(18) 0.28056(8) 0.30906(10) 0.0094(4) Uani 1 1 d . . .
Fe3 Fe 0.22316(18) 0.28287(8) 0.21288(10) 0.0088(4) Uani 1 1 d . . .
O1 O 0.2691(8) 0.2382(4) 0.2903(5) 0.010(2) Uiso 1 1 d . . .
O2 O 0.3072(8) 0.1642(4) 0.3492(5) 0.009(2) Uiso 1 1 d . . .
O3 O 0.3358(8) 0.1682(4) 0.2344(5) 0.008(2) Uiso 1 1 d . . .
O4 O 0.1580(8) 0.1678(4) 0.2736(5) 0.010(2) Uiso 1 1 d . . .
O5 O 0.2625(8) -0.0147(4) 0.2731(5) 0.008(2) Uiso 1 1 d . . .
O6 O 0.3062(8) 0.0528(4) 0.3412(5) 0.010(2) Uiso 1 1 d . . .
O7 O 0.3325(8) 0.0574(4) 0.2268(5) 0.007(2) Uiso 1 1 d . . .
O8 O 0.1549(8) 0.0561(4) 0.2655(5) 0.0069(19) Uiso 1 1 d . . .
O9 O 0.3182(8) 0.3067(4) 0.3674(5) 0.010(2) Uiso 1 1 d . . .
O10 O 0.3511(9) 0.3146(4) 0.2381(6) 0.013(2) Uiso 1 1 d . . .
O11 O 0.1513(9) 0.3137(4) 0.2789(6) 0.013(2) Uiso 1 1 d . . .
O12 O 0.2219(8) 0.2329(4) 0.4230(5) 0.011(2) Uiso 1 1 d . . .
O13 O 0.4519(8) 0.2336(4) 0.3716(5) 0.008(2) Uiso 1 1 d . . .
O14 O 0.4798(8) 0.2387(4) 0.2518(5) 0.011(2) Uiso 1 1 d . . .
O15 O 0.2922(9) 0.2425(4) 0.1561(6) 0.013(2) Uiso 1 1 d . . .
O16 O 0.1070(8) 0.2418(4) 0.1961(5) 0.009(2) Uiso 1 1 d . . .
O17 O 0.0674(8) 0.2372(4) 0.3431(5) 0.010(2) Uiso 1 1 d . . .
O18 O 0.1931(8) 0.1771(4) 0.5211(5) 0.011(2) Uiso 1 1 d . . .
O19 O 0.3769(8) 0.1755(4) 0.4603(5) 0.009(2) Uiso 1 1 d . . .
O20 O 0.5802(8) 0.1746(4) 0.4365(5) 0.010(2) Uiso 1 1 d . . .
O21 O 0.5124(8) 0.1584(4) 0.3119(5) 0.0061(19) Uiso 1 1 d . . .
O22 O 0.6363(10) 0.1853(5) 0.2152(6) 0.019(3) Uiso 1 1 d . . .
O23 O 0.4554(8) 0.1862(4) 0.1462(5) 0.008(2) Uiso 1 1 d . . .
O24 O 0.3136(9) 0.1944(4) 0.0494(6) 0.012(2) Uiso 1 1 d . . .
O25 O 0.1765(8) 0.1671(4) 0.1404(5) 0.010(2) Uiso 1 1 d . . .
O26 O -0.0277(9) 0.1938(4) 0.1251(6) 0.014(2) Uiso 1 1 d . . .
O27 O -0.0294(8) 0.1844(4) 0.2537(5) 0.0069(19) Uiso 1 1 d . . .
O28 O -0.0852(9) 0.1820(4) 0.3778(6) 0.012(2) Uiso 1 1 d . . .
O29 O 0.1152(8) 0.1574(4) 0.4016(5) 0.011(2) Uiso 1 1 d . . .
O30 O 0.2528(8) 0.1025(4) 0.4507(5) 0.009(2) Uiso 1 1 d . . .
O31 O 0.4552(8) 0.1042(4) 0.4010(5) 0.008(2) Uiso 1 1 d . . .
O32 O 0.5075(8) 0.1110(4) 0.2097(5) 0.010(2) Uiso 1 1 d . . .
O33 O 0.3331(9) 0.1147(4) 0.1218(5) 0.010(2) Uiso 1 1 d . . .
O34 O 0.0404(9) 0.1135(4) 0.1869(5) 0.010(2) Uiso 1 1 d . . .
O35 O 0.0074(8) 0.1088(4) 0.3220(5) 0.008(2) Uiso 1 1 d . . .
O36 O 0.1975(8) 0.0233(4) 0.5125(5) 0.011(2) Uiso 1 1 d . . .
O37 O 0.3742(8) 0.0264(4) 0.4490(5) 0.009(2) Uiso 1 1 d . . .
O38 O 0.5774(8) 0.0297(4) 0.4269(5) 0.010(2) Uiso 1 1 d . . .
O39 O 0.5095(8) 0.0527(4) 0.3065(5) 0.0073(19) Uiso 1 1 d . . .
O40 O 0.6325(8) 0.0349(4) 0.2059(5) 0.010(2) Uiso 1 1 d . . .
O41 O 0.4518(8) 0.0381(4) 0.1373(5) 0.009(2) Uiso 1 1 d . . .
O42 O 0.3079(9) 0.0427(4) 0.0410(6) 0.015(2) Uiso 1 1 d . . .
O43 O 0.1731(8) 0.0594(4) 0.1320(5) 0.008(2) Uiso 1 1 d . . .
O44 O -0.0325(9) 0.0415(4) 0.1171(6) 0.014(2) Uiso 1 1 d . . .
O45 O -0.0314(8) 0.0358(4) 0.2439(5) 0.010(2) Uiso 1 1 d . . .
O46 O -0.0918(9) 0.0333(4) 0.3643(6) 0.013(2) Uiso 1 1 d . . .
O47 O 0.1086(8) 0.0504(4) 0.3965(5) 0.008(2) Uiso 1 1 d . . .
O48 O 0.2195(8) -0.0239(4) 0.4011(5) 0.008(2) Uiso 1 1 d . . .
O49 O 0.4382(8) -0.0217(4) 0.3531(5) 0.011(2) Uiso 1 1 d . . .
O50 O 0.4670(8) -0.0181(4) 0.2339(5) 0.011(2) Uiso 1 1 d . . .
O51 O 0.2847(8) -0.0153(4) 0.1407(5) 0.0064(19) Uiso 1 1 d . . .
O52 O 0.1016(8) -0.0143(4) 0.1826(5) 0.010(2) Uiso 1 1 d . . .
O53 O 0.0643(8) -0.0204(4) 0.3239(5) 0.011(2) Uiso 1 1 d . . .
O54 O 0.1142(8) -0.1071(4) 0.3796(5) 0.011(2) Uiso 1 1 d . . .
O55 O 0.3050(8) -0.0892(4) 0.3359(5) 0.011(2) Uiso 1 1 d . . .
O56 O 0.4986(9) -0.1049(4) 0.2940(6) 0.012(2) Uiso 1 1 d . . .
O57 O 0.3329(8) -0.0866(4) 0.2151(5) 0.009(2) Uiso 1 1 d . . .
O58 O 0.1734(9) -0.0975(4) 0.1278(5) 0.012(2) Uiso 1 1 d . . .
O59 O 0.1481(8) -0.0872(4) 0.2563(5) 0.009(2) Uiso 1 1 d . . .
O60 O 0.1854(9) 0.3238(4) 0.1414(6) 0.013(2) Uiso 1 1 d . . .
P1 P 0.2683(3) 0.18309(14) 0.28675(18) 0.0066(7) Uiso 1 1 d . . .
P2 P 0.2643(3) 0.04027(14) 0.27668(18) 0.0070(7) Uiso 1 1 d . . .
W1 W 0.23422(5) 0.17289(2) 0.44674(3) 0.00630(12) Uani 1 1 d . . .
W2 W 0.46812(5) 0.17350(2) 0.39384(3) 0.00670(12) Uani 1 1 d . . .
W3 W 0.51054(5) 0.18002(2) 0.22950(3) 0.00883(12) Uani 1 1 d . . .
W4 W 0.31146(5) 0.18404(2) 0.12848(3) 0.00768(12) Uani 1 1 d . . .
W5 W 0.05887(5) 0.18400(2) 0.18476(3) 0.00732(12) Uani 1 1 d . . .
W6 W 0.02149(5) 0.17800(2) 0.33795(3) 0.00632(12) Uani 1 1 d . . .
W7 W 0.23395(5) 0.03947(2) 0.44003(3) 0.00622(12) Uani 1 1 d . . .
W8 W 0.46562(5) 0.04123(2) 0.38729(3) 0.00633(12) Uani 1 1 d . . .
W9 W 0.50911(5) 0.04786(2) 0.21949(3) 0.00773(12) Uani 1 1 d . . .
W10 W 0.31251(5) 0.05160(2) 0.11947(3) 0.00768(12) Uani 1 1 d . . .
W11 W 0.05338(5) 0.05128(2) 0.17618(3) 0.00756(12) Uani 1 1 d . . .
W12 W 0.01646(5) 0.04561(2) 0.32881(3) 0.00664(12) Uani 1 1 d . . .
W13 W 0.16918(5) -0.06253(2) 0.33963(3) 0.00749(12) Uani 1 1 d . . .
W14 W 0.40950(5) -0.06153(2) 0.28634(3) 0.00749(12) Uani 1 1 d . . .
W15 W 0.20738(5) -0.05746(2) 0.18521(3) 0.00770(12) Uani 1 1 d . . .
Na1 Na 0.7504(5) 0.0358(2) 0.4047(3) 0.0149(14) Uani 1 1 d . . .
Na2 Na 0.7551(6) 0.1659(3) 0.4244(4) 0.0190(15) Uani 1 1 d . . .
Na3 Na 0.9941(7) 0.1894(3) 0.5214(5) 0.036(2) Uani 1 1 d . . .
Na4 Na -0.1744(7) 0.0588(4) 0.0480(4) 0.038(2) Uani 1 1 d . . .
Na5 Na 0.1849(9) 0.1689(5) 0.6355(6) 0.060(3) Uani 1 1 d . . .
Na6 Na 0.6074(12) 0.0814(4) 0.5372(6) 0.031(3) Uani 0.66 1 d P . .
O1W O 0.7089(10) 0.1089(5) 0.3432(6) 0.020(3) Uiso 1 1 d . . .
O2W O 0.7921(10) 0.0955(5) 0.4780(6) 0.019(3) Uiso 1 1 d . . .
O3W O 1.0060(17) 0.1891(8) 0.6349(11) 0.064(6) Uiso 1 1 d . . .
O4W O 0.7078(13) -0.0396(6) 0.3641(8) 0.036(4) Uiso 1 1 d . . .
O5W O 1.0445(16) 0.2674(8) 0.5378(11) 0.059(6) Uiso 1 1 d . . .
O6W O 0.7295(18) 0.2483(9) 0.3978(12) 0.075(7) Uiso 1 1 d . . .
O7W O 0.8178(10) 0.1119(5) 0.2345(7) 0.021(3) Uiso 1 1 d . . .
O8W O -0.3166(10) 0.0653(5) -0.0261(6) 0.019(3) Uiso 1 1 d . . .
O9W O 0.8821(9) 0.2603(5) 0.0782(6) 0.018(3) Uiso 1 1 d . . .
O10W O -0.2314(17) 0.1229(8) 0.1078(11) 0.063(6) Uiso 1 1 d . . .
O11W O 0.8161(13) 0.2003(6) 0.5264(8) 0.040(4) Uiso 1 1 d . . .
O12W O -0.0846(12) 0.1142(5) -0.0078(8) 0.030(3) Uiso 1 1 d . . .
O13W O 1.0024(11) 0.1076(5) 0.5046(7) 0.024(3) Uiso 1 1 d . . .
O14W O -0.1035(14) -0.0044(7) -0.0074(9) 0.047(5) Uiso 1 1 d . . .
O15W O 0.6329(10) 0.8735(5) 0.2124(6) 0.020(3) Uiso 1 1 d . . .
O16W O 0.3533(11) 0.0583(5) 0.9370(7) 0.026(3) Uiso 1 1 d . . .
O17W O 0.5302(12) 0.9198(6) 0.1398(8) 0.034(4) Uiso 1 1 d . . .
O18W O 0.0501(13) 0.2921(6) 0.0603(8) 0.037(4) Uiso 1 1 d . . .
O19W O 0.9335(12) 0.3014(6) 0.2529(8) 0.037(4) Uiso 1 1 d . . .
O20W O 0.1157(13) 0.1257(6) 0.0185(8) 0.035(4) Uiso 1 1 d . . .
O21W O 0.1085(12) 0.0849(6) 0.6154(8) 0.034(4) Uiso 1 1 d . . .
O22W O 0.8884(12) 0.2144(6) 0.9919(8) 0.034(4) Uiso 1 1 d . . .
O23W O 0.4116(13) 0.0987(6) 0.5606(9) 0.039(4) Uiso 1 1 d . . .
O24W O 0.1012(13) 0.2207(6) 0.9882(9) 0.042(4) Uiso 1 1 d . . .
O25W O 0.3621(19) 0.1765(9) 0.6282(13) 0.076(7) Uiso 1 1 d . . .
O26W O 0.2142(19) 0.2517(9) 0.6164(13) 0.078(7) Uiso 1 1 d . . .
O27W O 0.2107(16) 0.1662(8) 0.7419(11) 0.060(6) Uiso 1 1 d . . .
O28W O 0.5629(16) 0.1234(8) 0.0665(10) 0.057(6) Uiso 1 1 d . . .

loop_
_atom_site_aniso_label
_atom_site_aniso_U_11
_atom_site_aniso_U_22
_atom_site_aniso_U_33
_atom_site_aniso_U_23
_atom_site_aniso_U_13
_atom_site_aniso_U_12
Cl1 0.029(2) 0.0068(16) 0.0129(18) -0.0018(13) 0.0068(16) -0.0001(14)
Cl2 0.029(2) 0.025(2) 0.030(3) 0.008(2) -0.007(2) -0.0154(19)
Fe1 0.0160(11) 0.0021(9) 0.0061(10) -0.0012(7) 0.0026(8) -0.0004(8)
Fe2 0.0158(11) 0.0061(9) 0.0064(10) -0.0002(7) 0.0031(8) -0.0013(8)
Fe3 0.0164(11) 0.0049(9) 0.0053(10) -0.0010(7) 0.0024(8) -0.0013(8)
W1 0.0138(3) 0.0016(2) 0.0037(2) -0.00086(18) 0.0029(2) 0.00014(19)
W2 0.0120(3) 0.0031(2) 0.0050(3) -0.00174(19) 0.0016(2) -0.00046(19)
W3 0.0130(3) 0.0082(3) 0.0056(3) -0.0023(2) 0.0040(2) 0.0003(2)
W4 0.0151(3) 0.0045(3) 0.0037(3) -0.00040(19) 0.0031(2) 0.0004(2)
W5 0.0140(3) 0.0035(2) 0.0046(3) -0.00071(19) 0.0018(2) 0.0001(2)
W6 0.0120(3) 0.0020(2) 0.0052(3) -0.00085(18) 0.0032(2) 0.00006(19)
W7 0.0131(3) 0.0016(2) 0.0041(2) -0.00101(18) 0.0031(2) -0.00053(19)
W8 0.0122(3) 0.0028(2) 0.0041(2) -0.00125(18) 0.0018(2) -0.00049(19)
W9 0.0128(3) 0.0057(3) 0.0049(3) -0.00114(19) 0.0033(2) 0.0007(2)
W10 0.0154(3) 0.0038(2) 0.0039(3) -0.00180(19) 0.0021(2) 0.0015(2)
W11 0.0137(3) 0.0035(2) 0.0056(3) -0.00270(19) 0.0011(2) 0.0011(2)
W12 0.0116(3) 0.0017(2) 0.0068(3) -0.00144(19) 0.0030(2) -0.00054(19)
W13 0.0148(3) 0.0018(2) 0.0060(3) -0.00155(19) 0.0018(2) -0.00045(19)
W14 0.0147(3) 0.0029(2) 0.0050(3) -0.00236(18) 0.0016(2) 0.0013(2)
W15 0.0152(3) 0.0019(2) 0.0060(3) -0.00305(19) 0.0008(2) 0.0009(2)
Na1 0.017(3) 0.015(3) 0.013(3) -0.003(3) 0.003(3) 0.001(3)
Na2 0.019(4) 0.016(3) 0.022(4) 0.002(3) -0.001(3) 0.003(3)
Na3 0.036(5) 0.024(5) 0.049(6) 0.005(4) 0.012(4) 0.000(4)
Na4 0.027(5) 0.070(7) 0.018(4) -0.018(4) -0.007(4) 0.013(4)
Na5 0.056(7) 0.088(10) 0.035(6) -0.002(6) 0.000(5) -0.009(7)
Na6 0.060(9) 0.015(6) 0.019(6) 0.002(5) 0.009(6) -0.004(6)

loop_
_atom_type_symbol
_atom_type_description
_atom_type_scat_dispersion_real
_atom_type_scat_dispersion_imag
_atom_type_scat_source
O O 0.0106 0.0060 'International Tables Vol C Tables 4.2.6.8 and 6.1.1.4'
H H 0.0000 0.0000 'International Tables Vol C Tables 4.2.6.8 and 6.1.1.4'
Na Na 0.0362 0.0249 'International Tables Vol C Tables 4.2.6.8 and 6.1.1.4'
P P 0.1023 0.0942 'International Tables Vol C Tables 4.2.6.8 and 6.1.1.4'
Cl Cl 0.1484 0.1585 'International Tables Vol C Tables 4.2.6.8 and 6.1.1.4'
Fe Fe 0.3463 0.8444 'International Tables Vol C Tables 4.2.6.8 and 6.1.1.4'
W W -0.8490 6.8722 'International Tables Vol C Tables 4.2.6.8 and 6.1.1.4'

loop_
_geom_angle_atom_site_label_1
_geom_angle_atom_site_label_2
_geom_angle_atom_site_label_3
_geom_angle
_geom_angle_site_symmetry_1
_geom_angle_site_symmetry_3
_geom_angle_publ_flag
O17 Fe1 O12 84.5(5) . . ?
O17 Fe1 O9 167.1(5) . . ?
O12 Fe1 O9 89.0(5) . . ?
O17 Fe1 O11 91.3(5) . . ?
O12 Fe1 O11 168.4(5) . . ?
O9 Fe1 O11 92.9(5) . . ?
O17 Fe1 O1 90.7(5) . . ?
O12 Fe1 O1 90.4(5) . . ?
O9 Fe1 O1 78.2(4) . . ?
O11 Fe1 O1 78.8(5) . . ?
O17 Fe1 Cl1 98.6(4) . . ?
O12 Fe1 Cl1 97.7(4) . . ?
O9 Fe1 Cl1 93.3(4) . . ?
O11 Fe1 Cl1 93.7(4) . . ?
O1 Fe1 Cl1 168.2(3) . . ?
O14 Fe2 O13 84.7(5) . . ?
O14 Fe2 O10 89.9(5) . . ?
O13 Fe2 O10 164.5(5) . . ?
O14 Fe2 O9 162.3(5) . . ?
O13 Fe2 O9 88.6(5) . . ?
O10 Fe2 O9 92.3(5) . . ?
O14 Fe2 Cl2 101.6(4) . . ?
O13 Fe2 Cl2 98.2(3) . . ?
O10 Fe2 Cl2 97.2(4) . . ?
O9 Fe2 Cl2 95.5(4) . . ?
O14 Fe2 O1 87.8(4) . . ?
O13 Fe2 O1 87.3(4) . . ?
O10 Fe2 O1 77.9(4) . . ?
O9 Fe2 O1 75.5(4) . . ?
Cl2 Fe2 O1 169.4(3) . . ?
O15 Fe3 O11 169.9(5) . . ?
O15 Fe3 O16 85.3(5) . . ?
O11 Fe3 O16 89.9(5) . . ?
O15 Fe3 O60 88.4(5) . . ?
O11 Fe3 O60 100.6(5) . . ?
O16 Fe3 O60 91.9(5) . . ?
O15 Fe3 O10 91.1(5) . . ?
O11 Fe3 O10 92.0(5) . . ?
O16 Fe3 O10 169.6(5) . . ?
O60 Fe3 O10 97.7(5) . . ?
O15 Fe3 O1 90.6(5) . . ?
O11 Fe3 O1 80.5(5) . . ?
O16 Fe3 O1 89.3(4) . . ?
O60 Fe3 O1 178.3(5) . . ?
O10 Fe3 O1 80.9(5) . . ?
P1 O1 Fe3 123.2(6) . . ?
P1 O1 Fe1 123.3(6) . . ?
Fe3 O1 Fe1 93.7(4) . . ?
P1 O1 Fe2 122.4(6) . . ?
Fe3 O1 Fe2 92.2(4) . . ?
Fe1 O1 Fe2 93.7(4) . . ?
P1 O2 W2 127.0(6) . . ?
P1 O2 W1 127.7(6) . . ?
W2 O2 W1 91.4(4) . . ?
P1 O3 W4 127.1(6) . . ?
P1 O3 W3 127.0(6) . . ?
W4 O3 W3 91.7(4) . . ?
P1 O4 W5 126.8(7) . . ?
P1 O4 W6 127.5(6) . . ?
W5 O4 W6 91.9(4) . . ?
P2 O5 W15 124.1(6) . . ?
P2 O5 W13 123.6(6) . . ?
W15 O5 W13 92.0(4) . . ?
P2 O5 W14 122.9(6) . . ?
W15 O5 W14 92.1(4) . . ?
W13 O5 W14 93.1(4) . . ?
P2 O6 W8 130.8(7) . . ?
P2 O6 W7 128.9(6) . . ?
W8 O6 W7 89.4(4) . . ?
P2 O7 W10 129.4(6) . . ?
P2 O7 W9 129.2(6) . . ?
W10 O7 W9 90.2(4) . . ?
P2 O8 W11 129.4(6) . . ?
P2 O8 W12 129.2(6) . . ?
W11 O8 W12 91.6(4) . . ?
Fe1 O9 Fe2 112.5(5) . . ?
Fe2 O10 Fe3 109.0(6) . . ?
Fe3 O11 Fe1 107.0(6) . . ?
W1 O12 Fe1 148.3(7) . . ?
W2 O13 Fe2 150.2(6) . . ?
W3 O14 Fe2 148.7(7) . . ?
W4 O15 Fe3 147.2(7) . . ?
W5 O16 Fe3 148.7(6) . . ?
W6 O17 Fe1 146.8(6) . . ?
W1 O18 Na5 161.4(7) . . ?
W1 O18 Na3 111.3(6) . 1_455 ?
Na5 O18 Na3 85.9(5) . 1_455 ?
W2 O19 W1 122.7(6) . . ?
W2 O20 Na2 140.8(7) . . ?
W3 O21 W2 142.9(6) . . ?
W3 O23 W4 121.5(6) . . ?
W4 O25 W5 143.1(6) . . ?
W6 O27 W5 121.5(5) . . ?
W6 O28 Na2 164.2(7) . 1_455 ?
W1 O29 W6 144.5(7) . . ?
W7 O30 W1 162.5(6) . . ?
W8 O31 W2 163.0(7) . . ?
W9 O32 W3 161.0(7) . . ?
W10 O33 W4 162.7(7) . . ?
W11 O34 W5 164.5(7) . . ?
W12 O35 W6 163.1(7) . . ?
W7 O36 Na1 137.8(6) . 3_656 ?
W8 O37 W7 122.8(6) . . ?
W8 O38 Na1 135.5(6) . . ?
W8 O38 Na6 114.3(6) . . ?
Na1 O38 Na6 91.4(5) . . ?
W9 O39 W8 156.7(6) . . ?
W10 O41 W9 120.2(6) . . ?
W10 O43 W11 154.1(6) . . ?
W11 O44 Na4 156.4(7) . . ?
W11 O45 W12 120.1(6) . . ?
W12 O46 Na1 165.3(7) . 1_455 ?
W12 O47 W7 154.7(7) . . ?
W13 O48 W7 151.0(6) . . ?
W14 O49 W8 151.1(7) . . ?
W14 O49 Na6 102.8(5) . 3_656 ?
W8 O49 Na6 105.2(5) . 3_656 ?
W14 O50 W9 148.1(7) . . ?
W15 O51 W10 147.3(6) . . ?
W15 O52 W11 150.0(6) . . ?
W13 O53 W12 147.0(6) . . ?
W14 O55 W13 122.8(6) . . ?
W14 O55 Na6 102.2(5) . 3_656 ?
W13 O55 Na6 105.4(5) . 3_656 ?
W14 O57 W15 121.4(6) . . ?
W13 O59 W15 121.4(6) . . ?
O2 P1 O3 111.4(6) . . ?
O2 P1 O4 110.6(6) . . ?
O3 P1 O4 111.6(6) . . ?
O2 P1 O1 108.0(6) . . ?
O3 P1 O1 108.1(6) . . ?
O4 P1 O1 107.1(6) . . ?
O7 P2 O6 111.3(6) . . ?
O7 P2 O8 112.7(6) . . ?
O6 P2 O8 112.9(6) . . ?
O7 P2 O5 107.2(6) . . ?
O6 P2 O5 106.4(6) . . ?
O8 P2 O5 105.8(6) . . ?
O18 W1 O12 99.8(5) . . ?
O18 W1 O29 101.9(5) . . ?
O12 W1 O29 90.6(5) . . ?
O18 W1 O19 101.8(5) . . ?
O12 W1 O19 95.0(5) . . ?
O29 W1 O19 154.3(5) . . ?
O18 W1 O30 94.2(5) . . ?
O12 W1 O30 165.7(5) . . ?
O29 W1 O30 83.6(5) . . ?
O19 W1 O30 85.0(4) . . ?
O18 W1 O2 173.9(5) . . ?
O12 W1 O2 83.2(5) . . ?
O29 W1 O2 83.3(4) . . ?
O19 W1 O2 72.5(4) . . ?
O30 W1 O2 83.1(4) . . ?
O18 W1 Na3 42.9(4) . 1_455 ?
O12 W1 Na3 86.0(4) . 1_455 ?
O29 W1 Na3 61.6(4) . 1_455 ?
O19 W1 Na3 143.8(4) . 1_455 ?
O30 W1 Na3 102.5(4) . 1_455 ?
O2 W1 Na3 143.1(3) . 1_455 ?
O20 W2 O13 102.7(5) . . ?
O20 W2 O19 99.3(5) . . ?
O13 W2 O19 95.7(5) . . ?
O20 W2 O21 101.8(5) . . ?
O13 W2 O21 90.3(5) . . ?
O19 W2 O21 156.2(4) . . ?
O20 W2 O31 93.0(5) . . ?
O13 W2 O31 164.0(5) . . ?
O19 W2 O31 84.9(5) . . ?
O21 W2 O31 83.1(4) . . ?
O20 W2 O2 170.6(5) . . ?
O13 W2 O2 84.1(4) . . ?
O19 W2 O2 73.2(4) . . ?
O21 W2 O2 84.6(4) . . ?
O31 W2 O2 80.7(4) . . ?
O22 W3 O14 101.5(6) . . ?
O22 W3 O21 102.6(5) . . ?
O14 W3 O21 92.8(5) . . ?
O22 W3 O23 99.6(6) . . ?
O14 W3 O23 94.7(5) . . ?
O21 W3 O23 154.6(4) . . ?
O22 W3 O32 93.4(5) . . ?
O14 W3 O32 165.0(5) . . ?
O21 W3 O32 83.1(5) . . ?
O23 W3 O32 83.5(5) . . ?
O22 W3 O3 171.7(5) . . ?
O14 W3 O3 83.4(4) . . ?
O21 W3 O3 83.6(4) . . ?
O23 W3 O3 73.2(4) . . ?
O32 W3 O3 81.8(4) . . ?
O24 W4 O15 100.2(5) . . ?
O24 W4 O25 103.2(5) . . ?
O15 W4 O25 92.5(5) . . ?
O24 W4 O23 97.8(5) . . ?
O15 W4 O23 93.4(5) . . ?
O25 W4 O23 156.8(5) . . ?
O24 W4 O33 95.1(5) . . ?
O15 W4 O33 164.7(5) . . ?
O25 W4 O33 84.2(5) . . ?
O23 W4 O33 84.3(5) . . ?
O24 W4 O3 171.0(5) . . ?
O15 W4 O3 82.6(5) . . ?
O25 W4 O3 85.2(4) . . ?
O23 W4 O3 73.4(4) . . ?
O33 W4 O3 82.2(4) . . ?
O26 W5 O16 100.5(5) . . ?
O26 W5 O25 101.9(5) . . ?
O16 W5 O25 90.2(5) . . ?
O26 W5 O27 99.4(5) . . ?
O16 W5 O27 96.6(5) . . ?
O25 W5 O27 156.1(5) . . ?
O26 W5 O34 95.7(5) . . ?
O16 W5 O34 163.3(5) . . ?
O25 W5 O34 82.3(5) . . ?
O27 W5 O34 84.9(5) . . ?
O26 W5 O4 172.3(5) . . ?
O16 W5 O4 83.1(4) . . ?
O25 W5 O4 84.9(4) . . ?
O27 W5 O4 73.3(4) . . ?
O34 W5 O4 81.4(4) . . ?
O28 W6 O17 101.3(5) . . ?
O28 W6 O29 101.3(5) . . ?
O17 W6 O29 91.8(5) . . ?
O28 W6 O27 101.5(5) . . ?
O17 W6 O27 94.4(5) . . ?
O29 W6 O27 154.7(5) . . ?
O28 W6 O35 94.5(5) . . ?
O17 W6 O35 164.0(5) . . ?
O29 W6 O35 82.9(5) . . ?
O27 W6 O35 84.5(4) . . ?
O28 W6 O4 173.2(5) . . ?
O17 W6 O4 83.3(5) . . ?
O29 W6 O4 83.5(4) . . ?
O27 W6 O4 73.0(4) . . ?
O35 W6 O4 81.2(4) . . ?
O36 W7 O30 101.1(5) . . ?
O36 W7 O37 99.5(5) . . ?
O30 W7 O37 92.8(5) . . ?
O36 W7 O47 102.6(5) . . ?
O30 W7 O47 90.8(5) . . ?
O37 W7 O47 156.4(5) . . ?
O36 W7 O48 96.5(5) . . ?
O30 W7 O48 162.3(5) . . ?
O37 W7 O48 86.8(5) . . ?
O47 W7 O48 82.7(4) . . ?
O36 W7 O6 170.7(5) . . ?
O30 W7 O6 84.2(4) . . ?
O37 W7 O6 72.3(4) . . ?
O47 W7 O6 84.9(4) . . ?
O48 W7 O6 78.8(4) . . ?
O38 W8 O31 100.2(5) . . ?
O38 W8 O37 100.2(5) . . ?
O31 W8 O37 92.9(5) . . ?
O38 W8 O39 101.5(5) . . ?
O31 W8 O39 90.4(5) . . ?
O37 W8 O39 157.1(5) . . ?
O38 W8 O49 99.0(5) . . ?
O31 W8 O49 160.5(5) . . ?
O37 W8 O49 86.8(5) . . ?
O39 W8 O49 82.6(5) . . ?
O38 W8 O6 174.3(5) . . ?
O31 W8 O6 81.8(4) . . ?
O37 W8 O6 74.3(4) . . ?
O39 W8 O6 83.8(4) . . ?
O49 W8 O6 79.4(4) . . ?
O40 W9 O32 101.6(5) . . ?
O40 W9 O39 102.6(5) . . ?
O32 W9 O39 92.5(5) . . ?
O40 W9 O41 99.3(5) . . ?
O32 W9 O41 91.9(5) . . ?
O39 W9 O41 156.3(5) . . ?
O40 W9 O50 95.7(5) . . ?
O32 W9 O50 162.6(5) . . ?
O39 W9 O50 84.5(5) . . ?
O41 W9 O50 84.4(5) . . ?
O40 W9 O7 171.5(5) . . ?
O32 W9 O7 83.5(4) . . ?
O39 W9 O7 83.8(4) . . ?
O41 W9 O7 73.6(4) . . ?
O50 W9 O7 79.1(4) . . ?
O42 W10 O33 100.1(6) . . ?
O42 W10 O43 99.1(5) . . ?
O33 W10 O43 91.6(5) . . ?
O42 W10 O41 99.6(5) . . ?
O33 W10 O41 92.8(5) . . ?
O43 W10 O41 159.7(5) . . ?
O42 W10 O51 94.9(5) . . ?
O33 W10 O51 164.9(5) . . ?
O43 W10 O51 83.6(4) . . ?
O41 W10 O51 87.1(4) . . ?
O42 W10 O7 173.6(5) . . ?
O33 W10 O7 83.7(4) . . ?
O43 W10 O7 85.8(4) . . ?
O41 W10 O7 75.0(4) . . ?
O51 W10 O7 81.6(4) . . ?
O44 W11 O34 101.1(5) . . ?
O44 W11 O43 101.4(5) . . ?
O34 W11 O43 91.8(5) . . ?
O44 W11 O45 97.6(5) . . ?
O34 W11 O45 93.8(5) . . ?
O43 W11 O45 158.8(5) . . ?
O44 W11 O52 96.0(5) . . ?
O34 W11 O52 162.7(5) . . ?
O43 W11 O52 82.7(5) . . ?
O45 W11 O52 86.0(5) . . ?
O44 W11 O8 170.7(5) . . ?
O34 W11 O8 83.7(4) . . ?
O43 W11 O8 86.3(4) . . ?
O45 W11 O8 74.0(4) . . ?
O52 W11 O8 79.6(4) . . ?
O46 W12 O35 100.8(5) . . ?
O46 W12 O47 102.0(5) . . ?
O35 W12 O47 91.7(5) . . ?
O46 W12 O45 98.1(5) . . ?
O35 W12 O45 92.7(5) . . ?
O47 W12 O45 158.2(5) . . ?
O46 W12 O53 96.2(5) . . ?
O35 W12 O53 163.0(5) . . ?
O47 W12 O53 84.8(5) . . ?
O45 W12 O53 84.8(5) . . ?
O46 W12 O8 170.6(5) . . ?
O35 W12 O8 83.0(4) . . ?
O47 W12 O8 86.4(4) . . ?
O45 W12 O8 73.0(4) . . ?
O53 W12 O8 80.2(4) . . ?
O54 W13 O48 103.5(5) . . ?
O54 W13 O53 103.7(5) . . ?
O48 W13 O53 89.8(5) . . ?
O54 W13 O59 98.4(5) . . ?
O48 W13 O59 157.7(5) . . ?
O53 W13 O59 89.1(5) . . ?
O54 W13 O55 98.3(5) . . ?
O48 W13 O55 87.1(5) . . ?
O53 W13 O55 157.8(5) . . ?
O59 W13 O55 85.6(5) . . ?
O54 W13 O5 167.4(5) . . ?
O48 W13 O5 84.6(4) . . ?
O53 W13 O5 85.8(4) . . ?
O59 W13 O5 73.1(4) . . ?
O55 W13 O5 72.1(4) . . ?
O56 W14 O50 103.8(5) . . ?
O56 W14 O49 104.1(5) . . ?
O50 W14 O49 89.2(5) . . ?
O56 W14 O57 98.7(5) . . ?
O50 W14 O57 88.9(5) . . ?
O49 W14 O57 156.9(5) . . ?
O56 W14 O55 99.3(5) . . ?
O50 W14 O55 156.8(5) . . ?
O49 W14 O55 87.4(5) . . ?
O57 W14 O55 85.4(5) . . ?
O56 W14 O5 168.1(5) . . ?
O50 W14 O5 84.8(4) . . ?
O49 W14 O5 83.9(4) . . ?
O57 W14 O5 72.9(4) . . ?
O55 W14 O5 72.0(4) . . ?
O58 W15 O52 103.7(5) . . ?
O58 W15 O51 101.1(5) . . ?
O52 W15 O51 89.5(5) . . ?
O58 W15 O59 99.9(5) . . ?
O52 W15 O59 89.0(5) . . ?
O51 W15 O59 158.7(5) . . ?
O58 W15 O57 98.8(5) . . ?
O52 W15 O57 157.5(5) . . ?
O51 W15 O57 87.8(4) . . ?
O59 W15 O57 85.6(5) . . ?
O58 W15 O5 169.9(5) . . ?
O52 W15 O5 84.0(4) . . ?
O51 W15 O5 85.3(4) . . ?
O59 W15 O5 73.4(4) . . ?
O57 W15 O5 73.5(4) . . ?
O46 Na1 O2W 94.5(5) 1_655 . ?
O46 Na1 O38 168.0(5) 1_655 . ?
O2W Na1 O38 97.0(5) . . ?
O46 Na1 O4W 92.4(6) 1_655 . ?
O2W Na1 O4W 159.7(6) . . ?
O38 Na1 O4W 77.8(5) . . ?
O46 Na1 O1W 90.7(5) 1_655 . ?
O2W Na1 O1W 78.4(5) . . ?
O38 Na1 O1W 88.3(5) . . ?
O4W Na1 O1W 120.6(6) . . ?
O46 Na1 O36 90.9(5) 1_655 3_656 ?
O2W Na1 O36 87.5(5) . 3_656 ?
O38 Na1 O36 93.0(4) . 3_656 ?
O4W Na1 O36 73.4(5) . 3_656 ?
O1W Na1 O36 165.8(5) . 3_656 ?
O46 Na1 Na6 143.0(5) 1_655 . ?
O2W Na1 Na6 49.7(4) . . ?
O38 Na1 Na6 49.0(4) . . ?
O4W Na1 Na6 118.3(5) . . ?
O1W Na1 Na6 90.3(4) . . ?
O36 Na1 Na6 80.0(4) 3_656 . ?
O46 Na1 Na2 93.6(4) 1_655 . ?
O2W Na1 Na2 37.8(4) . . ?
O38 Na1 Na2 93.5(4) . . ?
O4W Na1 Na2 160.3(5) . . ?
O1W Na1 Na2 40.6(3) . . ?
O36 Na1 Na2 125.2(4) 3_656 . ?
Na6 Na1 Na2 64.7(3) . . ?
O2W Na2 O20 102.9(5) . . ?
O2W Na2 O28 101.1(5) . 1_655 ?
O20 Na2 O28 155.0(5) . 1_655 ?
O2W Na2 O6W 163.6(8) . . ?
O20 Na2 O6W 78.2(7) . . ?
O28 Na2 O6W 80.7(7) 1_655 . ?
O2W Na2 O1W 80.1(5) . . ?
O20 Na2 O1W 85.8(5) . . ?
O28 Na2 O1W 91.8(5) 1_655 . ?
O6W Na2 O1W 116.3(7) . . ?
O2W Na2 O11W 81.3(6) . . ?
O20 Na2 O11W 98.6(6) . . ?
O28 Na2 O11W 91.6(6) 1_655 . ?
O6W Na2 O11W 82.4(8) . . ?
O1W Na2 O11W 161.3(6) . . ?
O2W Na2 Na1 38.1(4) . . ?
O20 Na2 Na1 96.0(4) . . ?
O28 Na2 Na1 98.7(4) 1_655 . ?
O6W Na2 Na1 158.2(7) . . ?
O1W Na2 Na1 42.0(4) . . ?
O11W Na2 Na1 119.4(5) . . ?
O2W Na2 Na3 74.0(4) . . ?
O20 Na2 Na3 136.7(4) . . ?
O28 Na2 Na3 57.7(3) 1_655 . ?
O6W Na2 Na3 93.8(6) . . ?
O1W Na2 Na3 133.8(4) . . ?
O11W Na2 Na3 38.2(4) . . ?
Na1 Na2 Na3 104.3(2) . . ?
O2W Na2 Na6 44.5(4) . . ?
O20 Na2 Na6 59.1(4) . . ?
O28 Na2 Na6 145.5(4) 1_655 . ?
O6W Na2 Na6 131.0(7) . . ?
O1W Na2 Na6 85.3(4) . . ?
O11W Na2 Na6 81.6(5) . . ?
Na1 Na2 Na6 57.5(2) . . ?
Na3 Na2 Na6 101.1(3) . . ?
O5W Na3 O13W 160.7(8) . . ?
O5W Na3 O11W 98.6(8) . . ?
O13W Na3 O11W 100.8(7) . . ?
O5W Na3 O3W 81.1(8) . . ?
O13W Na3 O3W 98.6(7) . . ?
O11W Na3 O3W 89.0(8) . . ?
O5W Na3 O18 81.1(6) . 1_655 ?
O13W Na3 O18 79.5(5) . 1_655 ?
O11W Na3 O18 177.6(7) . 1_655 ?
O3W Na3 O18 88.5(7) . 1_655 ?
O5W Na3 Na5 81.7(7) . 1_655 ?
O13W Na3 Na5 84.7(5) . 1_655 ?
O11W Na3 Na5 132.9(6) . 1_655 ?
O3W Na3 Na5 44.1(6) . 1_655 ?
O18 Na3 Na5 44.7(4) 1_655 1_655 ?
O5W Na3 W1 86.4(6) . 1_655 ?
O13W Na3 W1 76.1(4) . 1_655 ?
O11W Na3 W1 156.5(6) . 1_655 ?
O3W Na3 W1 114.4(6) . 1_655 ?
O18 Na3 W1 25.9(3) 1_655 1_655 ?
Na5 Na3 W1 70.4(3) 1_655 1_655 ?
O5W Na3 Na2 118.6(6) . . ?
O13W Na3 Na2 77.6(4) . . ?
O11W Na3 Na2 40.4(5) . . ?
O3W Na3 Na2 124.8(6) . . ?
O18 Na3 Na2 141.7(5) 1_655 . ?
Na5 Na3 Na2 157.4(4) 1_655 . ?
W1 Na3 Na2 117.6(3) 1_655 . ?
O12W Na4 O10W 86.6(8) . . ?
O12W Na4 O14W 91.9(7) . . ?
O10W Na4 O14W 175.0(8) . . ?
O12W Na4 O44 92.9(6) . . ?
O10W Na4 O44 94.7(7) . . ?
O14W Na4 O44 80.6(6) . . ?
O12W Na4 O8W 90.7(6) . . ?
O10W Na4 O8W 92.3(7) . . ?
O14W Na4 O8W 92.4(6) . . ?
O44 Na4 O8W 172.2(6) . . ?
O27W Na5 O25W 87.5(9) . . ?
O27W Na5 O26W 100.5(10) . . ?
O25W Na5 O26W 74.6(9) . . ?
O27W Na5 O3W 97.0(9) . 1_455 ?
O25W Na5 O3W 160.8(11) . 1_455 ?
O26W Na5 O3W 86.2(9) . 1_455 ?
O27W Na5 O18 168.4(9) . . ?
O25W Na5 O18 81.1(8) . . ?
O26W Na5 O18 74.1(8) . . ?
O3W Na5 O18 93.0(7) 1_455 . ?
O27W Na5 O21W 100.1(8) . . ?
O25W Na5 O21W 116.7(9) . . ?
O26W Na5 O21W 156.8(9) . . ?
O3W Na5 O21W 80.9(7) 1_455 . ?
O18 Na5 O21W 87.3(6) . . ?
O27W Na5 Na3 141.0(8) . 1_455 ?
O25W Na5 Na3 129.1(8) . 1_455 ?
O26W Na5 Na3 80.6(7) . 1_455 ?
O3W Na5 Na3 44.0(6) 1_455 1_455 ?
O18 Na5 Na3 49.3(4) . 1_455 ?
O21W Na5 Na3 76.8(5) . 1_455 ?
O23W Na6 O38 98.3(6) . . ?
O23W Na6 O2W 155.5(7) . . ?
O38 Na6 O2W 78.1(5) . . ?
O23W Na6 O55 99.4(6) . 3_656 ?
O38 Na6 O55 149.8(6) . 3_656 ?
O2W Na6 O55 94.9(6) . 3_656 ?
O23W Na6 O49 74.5(6) . 3_656 ?
O38 Na6 O49 110.1(5) . 3_656 ?
O2W Na6 O49 129.7(6) . 3_656 ?
O55 Na6 O49 52.7(4) 3_656 3_656 ?
O23W Na6 Na1 136.6(6) . . ?
O38 Na6 Na1 39.6(3) . . ?
O2W Na6 Na1 39.6(3) . . ?
O55 Na6 Na1 122.9(5) 3_656 . ?
O49 Na6 Na1 122.1(5) 3_656 . ?
O23W Na6 Na2 120.1(6) . . ?
O38 Na6 Na2 81.9(4) . . ?
O2W Na6 Na2 35.6(3) . . ?
O55 Na6 Na2 109.4(5) 3_656 . ?
O49 Na6 Na2 160.5(5) 3_656 . ?
Na1 Na6 Na2 57.7(2) . . ?
Na2 O1W Na1 97.4(5) . . ?
Na2 O2W Na1 104.1(6) . . ?
Na2 O2W Na6 99.9(6) . . ?
Na1 O2W Na6 90.7(5) . . ?
Na3 O3W Na5 91.9(9) . 1_655 ?
Na3 O11W Na2 101.5(7) . . ?

loop_
_geom_bond_atom_site_label_1
_geom_bond_atom_site_label_2
_geom_bond_distance
_geom_bond_site_symmetry_2
_geom_bond_publ_flag
Cl1 Fe1 2.305(5) . ?
Cl2 Fe2 2.294(5) . ?
Fe1 O17 1.959(11) . ?
Fe1 O12 1.967(12) . ?
Fe1 O9 1.974(11) . ?
Fe1 O11 2.008(12) . ?
Fe1 O1 2.196(12) . ?
Fe2 O14 1.949(12) . ?
Fe2 O13 1.954(11) . ?
Fe2 O10 1.975(12) . ?
Fe2 O9 1.977(12) . ?
Fe2 O1 2.307(11) . ?
Fe3 O15 1.939(12) . ?
Fe3 O11 1.956(12) . ?
Fe3 O16 1.966(11) . ?
Fe3 O60 1.985(12) . ?
Fe3 O10 1.990(12) . ?
Fe3 O1 2.172(11) . ?
O1 P1 1.573(12) . ?
O2 P1 1.525(12) . ?
O2 W2 2.336(11) . ?
O2 W1 2.363(11) . ?
O3 P1 1.531(12) . ?
O3 W4 2.340(11) . ?
O3 W3 2.362(11) . ?
O4 P1 1.551(12) . ?
O4 W5 2.334(11) . ?
O4 W6 2.349(11) . ?
O5 P2 1.571(12) . ?
O5 W15 2.350(11) . ?
O5 W13 2.367(11) . ?
O5 W14 2.382(11) . ?
O6 P2 1.524(12) . ?
O6 W8 2.337(11) . ?
O6 W7 2.402(12) . ?
O7 P2 1.516(12) . ?
O7 W10 2.326(11) . ?
O7 W9 2.383(11) . ?
O8 P2 1.538(11) . ?
O8 W11 2.318(11) . ?
O8 W12 2.356(11) . ?
O12 W1 1.794(11) . ?
O13 W2 1.791(11) . ?
O14 W3 1.794(12) . ?
O15 W4 1.793(12) . ?
O16 W5 1.783(11) . ?
O17 W6 1.799(11) . ?
O18 W1 1.719(12) . ?
O18 Na5 2.485(17) . ?
O18 Na3 2.679(15) 1_455 ?
O19 W2 1.915(11) . ?
O19 W1 1.917(11) . ?
O20 W2 1.727(11) . ?
O20 Na2 2.371(13) . ?
O21 W3 1.881(11) . ?
O21 W2 1.934(11) . ?
O22 W3 1.724(13) . ?
O23 W3 1.924(11) . ?
O23 W4 1.945(10) . ?
O24 W4 1.733(12) . ?
O25 W4 1.891(11) . ?
O25 W5 1.930(11) . ?
O26 W5 1.720(12) . ?
O27 W6 1.926(11) . ?
O27 W5 1.931(11) . ?
O28 W6 1.694(12) . ?
O28 Na2 2.434(14) 1_455 ?
O29 W1 1.884(11) . ?
O29 W6 1.915(11) . ?
O30 W7 1.828(11) . ?
O30 W1 2.027(11) . ?
O31 W8 1.826(11) . ?
O31 W2 1.993(11) . ?
O32 W9 1.815(11) . ?
O32 W3 2.015(11) . ?
O33 W10 1.823(11) . ?
O33 W4 2.004(11) . ?
O34 W11 1.799(11) . ?
O34 W5 2.028(11) . ?
O35 W12 1.814(11) . ?
O35 W6 2.011(11) . ?
O36 W7 1.717(12) . ?
O36 Na1 2.535(13) 3_656 ?
O37 W8 1.887(11) . ?
O37 W7 1.911(11) . ?
O38 W8 1.724(11) . ?
O38 Na1 2.381(13) . ?
O38 Na6 2.815(17) . ?
O39 W9 1.881(11) . ?
O39 W8 1.889(11) . ?
O40 W9 1.723(11) . ?
O41 W10 1.923(11) . ?
O41 W9 1.924(11) . ?
O42 W10 1.711(13) . ?
O43 W10 1.903(11) . ?
O43 W11 1.904(11) . ?
O44 W11 1.705(12) . ?
O44 Na4 2.417(15) . ?
O45 W11 1.931(12) . ?
O45 W12 1.938(11) . ?
O46 W12 1.697(12) . ?
O46 Na1 2.310(14) 1_455 ?
O47 W12 1.878(11) . ?
O47 W7 1.913(11) . ?
O48 W13 1.833(11) . ?
O48 W7 2.000(11) . ?
O49 W14 1.863(11) . ?
O49 W8 1.970(11) . ?
O49 Na6 2.998(17) 3_656 ?
O50 W14 1.863(12) . ?
O50 W9 1.991(11) . ?
O51 W15 1.873(11) . ?
O51 W10 2.001(10) . ?
O52 W15 1.873(11) . ?
O52 W11 1.982(11) . ?
O53 W13 1.866(11) . ?
O53 W12 1.992(11) . ?
O54 W13 1.716(11) . ?
O55 W14 1.956(12) . ?
O55 W13 1.970(11) . ?
O55 Na6 2.946(18) 3_656 ?
O56 W14 1.720(12) . ?
O57 W14 1.948(11) . ?
O57 W15 1.958(11) . ?
O58 W15 1.733(12) . ?
O59 W13 1.942(11) . ?
O59 W15 1.947(11) . ?
W1 Na3 3.671(10) 1_455 ?
Na1 O46 2.310(14) 1_655 ?
Na1 O2W 2.378(15) . ?
Na1 O4W 2.382(18) . ?
Na1 O1W 2.522(15) . ?
Na1 O36 2.535(13) 3_656 ?
Na1 Na6 3.731(15) . ?
Na1 Na2 3.739(10) . ?
Na2 O2W 2.362(15) . ?
Na2 O28 2.434(14) 1_655 ?
Na2 O6W 2.44(3) . ?
Na2 O1W 2.453(16) . ?
Na2 O11W 2.52(2) . ?
Na2 Na3 3.808(13) . ?
Na2 Na6 3.998(15) . ?
Na3 O5W 2.35(2) . ?
Na3 O13W 2.365(17) . ?
Na3 O11W 2.40(2) . ?
Na3 O3W 2.45(3) . ?
Na3 O18 2.679(15) 1_655 ?
Na3 Na5 3.523(16) 1_655 ?
Na3 W1 3.671(10) 1_655 ?
Na4 O12W 2.34(2) . ?
Na4 O10W 2.38(3) . ?
Na4 O14W 2.38(2) . ?
Na4 O8W 2.442(16) . ?
Na5 O27W 2.31(3) . ?
Na5 O25W 2.39(3) . ?
Na5 O26W 2.43(3) . ?
Na5 O3W 2.46(3) 1_455 ?
Na5 O21W 2.63(2) . ?
Na5 Na3 3.523(16) 1_455 ?
Na6 O23W 2.72(2) . ?
Na6 O2W 2.85(2) . ?
Na6 O55 2.946(18) 3_656 ?
Na6 O49 2.998(17) 3_656 ?
O3W Na5 2.46(3) 1_655 ?

loop_
_geom_torsion_atom_site_label_1
_geom_torsion_atom_site_label_2
_geom_torsion_atom_site_label_3
_geom_torsion_atom_site_label_4
_geom_torsion
_geom_torsion_site_symmetry_1
_geom_torsion_site_symmetry_2
_geom_torsion_site_symmetry_3
_geom_torsion_site_symmetry_4
_geom_torsion_publ_flag
O15 Fe3 O1 P1 -41.4(8) . . . . ?
O11 Fe3 O1 P1 133.9(8) . . . . ?
O16 Fe3 O1 P1 43.9(8) . . . . ?
O60 Fe3 O1 P1 -93(16) . . . . ?
O10 Fe3 O1 P1 -132.5(8) . . . . ?
O15 Fe3 O1 Fe1 -175.8(4) . . . . ?
O11 Fe3 O1 Fe1 -0.5(4) . . . . ?
O16 Fe3 O1 Fe1 -90.5(5) . . . . ?
O60 Fe3 O1 Fe1 133(16) . . . . ?
O10 Fe3 O1 Fe1 93.1(5) . . . . ?
O15 Fe3 O1 Fe2 90.4(5) . . . . ?
O11 Fe3 O1 Fe2 -94.3(5) . . . . ?
O16 Fe3 O1 Fe2 175.7(4) . . . . ?
O60 Fe3 O1 Fe2 39(16) . . . . ?
O10 Fe3 O1 Fe2 -0.7(4) . . . . ?
O17 Fe1 O1 P1 -42.7(8) . . . . ?
O12 Fe1 O1 P1 41.8(8) . . . . ?
O9 Fe1 O1 P1 130.8(8) . . . . ?
O11 Fe1 O1 P1 -133.9(8) . . . . ?
Cl1 Fe1 O1 P1 175.0(10) . . . . ?
O17 Fe1 O1 Fe3 91.7(5) . . . . ?
O12 Fe1 O1 Fe3 176.2(4) . . . . ?
O9 Fe1 O1 Fe3 -94.9(5) . . . . ?
O11 Fe1 O1 Fe3 0.5(4) . . . . ?
Cl1 Fe1 O1 Fe3 -50.6(18) . . . . ?
O17 Fe1 O1 Fe2 -175.9(4) . . . . ?
O12 Fe1 O1 Fe2 -91.4(4) . . . . ?
O9 Fe1 O1 Fe2 -2.5(4) . . . . ?
O11 Fe1 O1 Fe2 92.9(5) . . . . ?
Cl1 Fe1 O1 Fe2 41.8(18) . . . . ?
O14 Fe2 O1 P1 42.7(8) . . . . ?
O13 Fe2 O1 P1 -42.1(8) . . . . ?
O10 Fe2 O1 P1 133.1(8) . . . . ?
O9 Fe2 O1 P1 -131.3(8) . . . . ?
Cl2 Fe2 O1 P1 -163.9(13) . . . . ?
O14 Fe2 O1 Fe3 -89.7(5) . . . . ?
O13 Fe2 O1 Fe3 -174.4(5) . . . . ?
O10 Fe2 O1 Fe3 0.7(4) . . . . ?
O9 Fe2 O1 Fe3 96.3(5) . . . . ?
Cl2 Fe2 O1 Fe3 63.7(19) . . . . ?
O14 Fe2 O1 Fe1 176.5(5) . . . . ?
O13 Fe2 O1 Fe1 91.8(5) . . . . ?
O10 Fe2 O1 Fe1 -93.1(5) . . . . ?
O9 Fe2 O1 Fe1 2.5(4) . . . . ?
Cl2 Fe2 O1 Fe1 -30(2) . . . . ?
O17 Fe1 O9 Fe2 34(2) . . . . ?
O12 Fe1 O9 Fe2 93.7(6) . . . . ?
O11 Fe1 O9 Fe2 -74.8(6) . . . . ?
O1 Fe1 O9 Fe2 3.1(5) . . . . ?
Cl1 Fe1 O9 Fe2 -168.7(5) . . . . ?
O14 Fe2 O9 Fe1 -23.1(19) . . . . ?
O13 Fe2 O9 Fe1 -90.6(6) . . . . ?
O10 Fe2 O9 Fe1 73.9(6) . . . . ?
Cl2 Fe2 O9 Fe1 171.3(5) . . . . ?
O1 Fe2 O9 Fe1 -3.0(5) . . . . ?
O14 Fe2 O10 Fe3 86.9(6) . . . . ?
O13 Fe2 O10 Fe3 18(2) . . . . ?
O9 Fe2 O10 Fe3 -75.5(6) . . . . ?
Cl2 Fe2 O10 Fe3 -171.3(5) . . . . ?
O1 Fe2 O10 Fe3 -0.8(5) . . . . ?
O15 Fe3 O10 Fe2 -89.5(6) . . . . ?
O11 Fe3 O10 Fe2 80.9(6) . . . . ?
O16 Fe3 O10 Fe2 -20(3) . . . . ?
O60 Fe3 O10 Fe2 -178.0(6) . . . . ?
O1 Fe3 O10 Fe2 0.8(5) . . . . ?
O15 Fe3 O11 Fe1 28(3) . . . . ?
O16 Fe3 O11 Fe1 89.9(6) . . . . ?
O60 Fe3 O11 Fe1 -178.2(5) . . . . ?
O10 Fe3 O11 Fe1 -79.9(6) . . . . ?
O1 Fe3 O11 Fe1 0.6(5) . . . . ?
O17 Fe1 O11 Fe3 -91.0(6) . . . . ?
O12 Fe1 O11 Fe3 -23(3) . . . . ?
O9 Fe1 O11 Fe3 76.8(6) . . . . ?
O1 Fe1 O11 Fe3 -0.6(5) . . . . ?
Cl1 Fe1 O11 Fe3 170.3(5) . . . . ?
O17 Fe1 O12 W1 43.5(13) . . . . ?
O9 Fe1 O12 W1 -125.3(13) . . . . ?
O11 Fe1 O12 W1 -26(3) . . . . ?
O1 Fe1 O12 W1 -47.1(13) . . . . ?
Cl1 Fe1 O12 W1 141.5(12) . . . . ?
O14 Fe2 O13 W2 -38.4(13) . . . . ?
O10 Fe2 O13 W2 32(3) . . . . ?
O9 Fe2 O13 W2 125.2(13) . . . . ?
Cl2 Fe2 O13 W2 -139.4(12) . . . . ?
O1 Fe2 O13 W2 49.6(13) . . . . ?
O13 Fe2 O14 W3 33.4(12) . . . . ?
O10 Fe2 O14 W3 -132.0(13) . . . . ?
O9 Fe2 O14 W3 -35(2) . . . . ?
Cl2 Fe2 O14 W3 130.7(12) . . . . ?
O1 Fe2 O14 W3 -54.1(13) . . . . ?
O11 Fe3 O15 W4 24(4) . . . . ?
O16 Fe3 O15 W4 -37.9(12) . . . . ?
O60 Fe3 O15 W4 -130.0(12) . . . . ?
O10 Fe3 O15 W4 132.3(12) . . . . ?
O1 Fe3 O15 W4 51.3(12) . . . . ?
O15 Fe3 O16 W5 41.1(13) . . . . ?
O11 Fe3 O16 W5 -130.0(13) . . . . ?
O60 Fe3 O16 W5 129.4(13) . . . . ?
O10 Fe3 O16 W5 -29(4) . . . . ?
O1 Fe3 O16 W5 -49.5(13) . . . . ?
O12 Fe1 O17 W6 -40.8(12) . . . . ?
O9 Fe1 O17 W6 19(3) . . . . ?
O11 Fe1 O17 W6 128.3(12) . . . . ?
O1 Fe1 O17 W6 49.5(12) . . . . ?
Cl1 Fe1 O17 W6 -137.7(11) . . . . ?
W2 O2 P1 O3 53.7(9) . . . . ?
W1 O2 P1 O3 -177.9(7) . . . . ?
W2 O2 P1 O4 178.3(7) . . . . ?
W1 O2 P1 O4 -53.3(9) . . . . ?
W2 O2 P1 O1 -64.8(9) . . . . ?
W1 O2 P1 O1 63.6(9) . . . . ?
W4 O3 P1 O2 177.5(7) . . . . ?
W3 O3 P1 O2 -54.4(9) . . . . ?
W4 O3 P1 O4 53.4(9) . . . . ?
W3 O3 P1 O4 -178.5(7) . . . . ?
W4 O3 P1 O1 -64.1(9) . . . . ?
W3 O3 P1 O1 64.1(9) . . . . ?
W5 O4 P1 O2 -178.2(7) . . . . ?
W6 O4 P1 O2 53.0(9) . . . . ?
W5 O4 P1 O3 -53.7(9) . . . . ?
W6 O4 P1 O3 177.5(7) . . . . ?
W5 O4 P1 O1 64.4(9) . . . . ?
W6 O4 P1 O1 -64.4(9) . . . . ?
Fe3 O1 P1 O2 178.9(7) . . . . ?
Fe1 O1 P1 O2 -59.7(8) . . . . ?
Fe2 O1 P1 O2 60.9(8) . . . . ?
Fe3 O1 P1 O3 58.3(8) . . . . ?
Fe1 O1 P1 O3 179.8(6) . . . . ?
Fe2 O1 P1 O3 -59.7(8) . . . . ?
Fe3 O1 P1 O4 -62.0(9) . . . . ?
Fe1 O1 P1 O4 59.4(9) . . . . ?
Fe2 O1 P1 O4 180.0(7) . . . . ?
W10 O7 P2 O6 -178.6(7) . . . . ?
W9 O7 P2 O6 49.1(10) . . . . ?
W10 O7 P2 O8 -50.6(10) . . . . ?
W9 O7 P2 O8 177.1(6) . . . . ?
W10 O7 P2 O5 65.4(9) . . . . ?
W9 O7 P2 O5 -66.9(9) . . . . ?
W8 O6 P2 O7 -50.2(10) . . . . ?
W7 O6 P2 O7 177.1(7) . . . . ?
W8 O6 P2 O8 -178.1(7) . . . . ?
W7 O6 P2 O8 49.1(10) . . . . ?
W8 O6 P2 O5 66.3(9) . . . . ?
W7 O6 P2 O5 -66.5(9) . . . . ?
W11 O8 P2 O7 48.9(10) . . . . ?
W12 O8 P2 O7 -175.3(7) . . . . ?
W11 O8 P2 O6 176.1(7) . . . . ?
W12 O8 P2 O6 -48.1(10) . . . . ?
W11 O8 P2 O5 -67.9(9) . . . . ?
W12 O8 P2 O5 67.8(9) . . . . ?
W15 O5 P2 O7 -60.1(8) . . . . ?
W13 O5 P2 O7 179.8(6) . . . . ?
W14 O5 P2 O7 59.3(8) . . . . ?
W15 O5 P2 O6 -179.3(7) . . . . ?
W13 O5 P2 O6 60.6(8) . . . . ?
W14 O5 P2 O6 -59.9(8) . . . . ?
W15 O5 P2 O8 60.4(8) . . . . ?
W13 O5 P2 O8 -59.7(8) . . . . ?
W14 O5 P2 O8 179.8(6) . . . . ?
Na5 O18 W1 O12 -131(2) . . . . ?
Na3 O18 W1 O12 73.1(6) 1_455 . . . ?
Na5 O18 W1 O29 137(2) . . . . ?
Na3 O18 W1 O29 -19.6(6) 1_455 . . . ?
Na5 O18 W1 O19 -33(2) . . . . ?
Na3 O18 W1 O19 170.4(5) 1_455 . . . ?
Na5 O18 W1 O30 52(2) . . . . ?
Na3 O18 W1 O30 -103.9(5) 1_455 . . . ?
Na5 O18 W1 O2 -11(6) . . . . ?
Na3 O18 W1 O2 -167(4) 1_455 . . . ?
Na5 O18 W1 Na3 156(3) . . . 1_455 ?
Fe1 O12 W1 O18 -139.9(12) . . . . ?
Fe1 O12 W1 O29 -37.7(13) . . . . ?
Fe1 O12 W1 O19 117.1(12) . . . . ?
Fe1 O12 W1 O30 28(3) . . . . ?
Fe1 O12 W1 O2 45.4(12) . . . . ?
Fe1 O12 W1 Na3 -99.2(12) . . . 1_455 ?
W6 O29 W1 O18 116.9(11) . . . . ?
W6 O29 W1 O12 16.7(12) . . . . ?
W6 O29 W1 O19 -86.0(16) . . . . ?
W6 O29 W1 O30 -150.2(12) . . . . ?
W6 O29 W1 O2 -66.4(11) . . . . ?
W6 O29 W1 Na3 101.9(12) . . . 1_455 ?
W2 O19 W1 O18 -178.9(7) . . . . ?
W2 O19 W1 O12 -77.7(7) . . . . ?
W2 O19 W1 O29 24.1(15) . . . . ?
W2 O19 W1 O30 87.9(7) . . . . ?
W2 O19 W1 O2 3.6(6) . . . . ?
W2 O19 W1 Na3 -167.7(3) . . . 1_455 ?
W7 O30 W1 O18 103(2) . . . . ?
W7 O30 W1 O12 -65(3) . . . . ?
W7 O30 W1 O29 2(2) . . . . ?
W7 O30 W1 O19 -155(2) . . . . ?
W7 O30 W1 O2 -82(2) . . . . ?
W7 O30 W1 Na3 61(2) . . . 1_455 ?
P1 O2 W1 O18 -167(4) . . . . ?
W2 O2 W1 O18 -26(5) . . . . ?
P1 O2 W1 O12 -46.3(8) . . . . ?
W2 O2 W1 O12 94.9(5) . . . . ?
P1 O2 W1 O29 45.1(8) . . . . ?
W2 O2 W1 O29 -173.7(5) . . . . ?
P1 O2 W1 O19 -143.7(9) . . . . ?
W2 O2 W1 O19 -2.5(4) . . . . ?
P1 O2 W1 O30 129.4(8) . . . . ?
W2 O2 W1 O30 -89.4(4) . . . . ?
P1 O2 W1 Na3 27.8(11) . . . 1_455 ?
W2 O2 W1 Na3 169.0(3) . . . 1_455 ?
Na2 O20 W2 O13 -91.0(10) . . . . ?
Na2 O20 W2 O19 171.0(9) . . . . ?
Na2 O20 W2 O21 2.0(10) . . . . ?
Na2 O20 W2 O31 85.6(10) . . . . ?
Na2 O20 W2 O2 134(3) . . . . ?
Fe2 O13 W2 O20 137.9(12) . . . . ?
Fe2 O13 W2 O19 -121.2(13) . . . . ?
Fe2 O13 W2 O21 35.7(13) . . . . ?
Fe2 O13 W2 O31 -30(3) . . . . ?
Fe2 O13 W2 O2 -48.8(12) . . . . ?
W1 O19 W2 O20 -177.7(7) . . . . ?
W1 O19 W2 O13 78.5(7) . . . . ?
W1 O19 W2 O21 -25.4(15) . . . . ?
W1 O19 W2 O31 -85.4(7) . . . . ?
W1 O19 W2 O2 -3.6(6) . . . . ?
W3 O21 W2 O20 -122.3(10) . . . . ?
W3 O21 W2 O13 -19.3(10) . . . . ?
W3 O21 W2 O19 85.7(15) . . . . ?
W3 O21 W2 O31 146.0(10) . . . . ?
W3 O21 W2 O2 64.8(9) . . . . ?
W8 O31 W2 O20 -87(2) . . . . ?
W8 O31 W2 O13 81(3) . . . . ?
W8 O31 W2 O19 174(2) . . . . ?
W8 O31 W2 O21 15(2) . . . . ?
W8 O31 W2 O2 100(2) . . . . ?
P1 O2 W2 O20 -177(3) . . . . ?
W1 O2 W2 O20 41(3) . . . . ?
P1 O2 W2 O13 46.4(8) . . . . ?
W1 O2 W2 O13 -95.3(5) . . . . ?
P1 O2 W2 O19 144.2(9) . . . . ?
W1 O2 W2 O19 2.5(4) . . . . ?
P1 O2 W2 O21 -44.5(8) . . . . ?
W1 O2 W2 O21 173.8(4) . . . . ?
P1 O2 W2 O31 -128.4(9) . . . . ?
W1 O2 W2 O31 89.9(4) . . . . ?
Fe2 O14 W3 O22 -133.7(12) . . . . ?
Fe2 O14 W3 O21 -30.2(13) . . . . ?
Fe2 O14 W3 O23 125.5(12) . . . . ?
Fe2 O14 W3 O32 43(3) . . . . ?
Fe2 O14 W3 O3 53.1(12) . . . . ?
W2 O21 W3 O22 120.9(10) . . . . ?
W2 O21 W3 O14 18.4(10) . . . . ?
W2 O21 W3 O23 -88.7(14) . . . . ?
W2 O21 W3 O32 -147.2(10) . . . . ?
W2 O21 W3 O3 -64.7(9) . . . . ?
W4 O23 W3 O22 -179.3(7) . . . . ?
W4 O23 W3 O14 -76.8(7) . . . . ?
W4 O23 W3 O21 29.9(14) . . . . ?
W4 O23 W3 O32 88.3(7) . . . . ?
W4 O23 W3 O3 4.9(5) . . . . ?
W9 O32 W3 O22 98(2) . . . . ?
W9 O32 W3 O14 -79(3) . . . . ?
W9 O32 W3 O21 -5(2) . . . . ?
W9 O32 W3 O23 -163(2) . . . . ?
W9 O32 W3 O3 -89(2) . . . . ?
P1 O3 W3 O22 -175(3) . . . . ?
W4 O3 W3 O22 -34(4) . . . . ?
P1 O3 W3 O14 -47.6(8) . . . . ?
W4 O3 W3 O14 93.5(5) . . . . ?
P1 O3 W3 O21 45.9(8) . . . . ?
W4 O3 W3 O21 -173.0(4) . . . . ?
P1 O3 W3 O23 -144.6(9) . . . . ?
W4 O3 W3 O23 -3.5(4) . . . . ?
P1 O3 W3 O32 129.8(8) . . . . ?
W4 O3 W3 O32 -89.1(4) . . . . ?
Fe3 O15 W4 O24 138.2(12) . . . . ?
Fe3 O15 W4 O25 34.3(13) . . . . ?
Fe3 O15 W4 O23 -123.2(12) . . . . ?
Fe3 O15 W4 O33 -43(3) . . . . ?
Fe3 O15 W4 O3 -50.5(12) . . . . ?
W5 O25 W4 O24 -121.7(11) . . . . ?
W5 O25 W4 O15 -20.6(11) . . . . ?
W5 O25 W4 O23 83.9(16) . . . . ?
W5 O25 W4 O33 144.4(11) . . . . ?
W5 O25 W4 O3 61.8(10) . . . . ?
W3 O23 W4 O24 177.1(7) . . . . ?
W3 O23 W4 O15 76.3(7) . . . . ?
W3 O23 W4 O25 -28.0(15) . . . . ?
W3 O23 W4 O33 -88.5(7) . . . . ?
W3 O23 W4 O3 -5.0(5) . . . . ?
W10 O33 W4 O24 -102(2) . . . . ?
W10 O33 W4 O15 78(3) . . . . ?
W10 O33 W4 O25 0(2) . . . . ?
W10 O33 W4 O23 160(2) . . . . ?
W10 O33 W4 O3 86(2) . . . . ?
P1 O3 W4 O24 158(3) . . . . ?
W3 O3 W4 O24 17(3) . . . . ?
P1 O3 W4 O15 48.8(8) . . . . ?
W3 O3 W4 O15 -92.3(5) . . . . ?
P1 O3 W4 O25 -44.4(8) . . . . ?
W3 O3 W4 O25 174.5(4) . . . . ?
P1 O3 W4 O23 144.5(9) . . . . ?
W3 O3 W4 O23 3.4(4) . . . . ?
P1 O3 W4 O33 -129.1(8) . . . . ?
W3 O3 W4 O33 89.8(4) . . . . ?
Fe3 O16 W5 O26 -139.5(12) . . . . ?
Fe3 O16 W5 O25 -37.4(13) . . . . ?
Fe3 O16 W5 O27 119.7(12) . . . . ?
Fe3 O16 W5 O34 25(3) . . . . ?
Fe3 O16 W5 O4 47.5(12) . . . . ?
W4 O25 W5 O26 121.7(11) . . . . ?
W4 O25 W5 O16 21.0(11) . . . . ?
W4 O25 W5 O27 -86.0(15) . . . . ?
W4 O25 W5 O34 -144.0(11) . . . . ?
W4 O25 W5 O4 -62.1(10) . . . . ?
W6 O27 W5 O26 -177.1(6) . . . . ?
W6 O27 W5 O16 -75.3(7) . . . . ?
W6 O27 W5 O25 30.4(15) . . . . ?
W6 O27 W5 O34 87.9(6) . . . . ?
W6 O27 W5 O4 5.4(5) . . . . ?
W11 O34 W5 O26 97(3) . . . . ?
W11 O34 W5 O16 -68(3) . . . . ?
W11 O34 W5 O25 -4(2) . . . . ?
W11 O34 W5 O27 -164(3) . . . . ?
W11 O34 W5 O4 -90(2) . . . . ?
P1 O4 W5 O26 -164(3) . . . . ?
W6 O4 W5 O26 -22(4) . . . . ?
P1 O4 W5 O16 -46.5(8) . . . . ?
W6 O4 W5 O16 95.3(5) . . . . ?
P1 O4 W5 O25 44.4(8) . . . . ?
W6 O4 W5 O25 -173.9(4) . . . . ?
P1 O4 W5 O27 -145.5(9) . . . . ?
W6 O4 W5 O27 -3.8(4) . . . . ?
P1 O4 W5 O34 127.3(9) . . . . ?
W6 O4 W5 O34 -91.0(4) . . . . ?
Na2 O28 W6 O17 172(2) 1_455 . . . ?
Na2 O28 W6 O29 -93(3) 1_455 . . . ?
Na2 O28 W6 O27 75(3) 1_455 . . . ?
Na2 O28 W6 O35 -10(3) 1_455 . . . ?
Na2 O28 W6 O4 40(6) 1_455 . . . ?
Fe1 O17 W6 O28 136.8(12) . . . . ?
Fe1 O17 W6 O29 34.9(12) . . . . ?
Fe1 O17 W6 O27 -120.5(12) . . . . ?
Fe1 O17 W6 O35 -35(3) . . . . ?
Fe1 O17 W6 O4 -48.3(12) . . . . ?
W1 O29 W6 O28 -118.4(12) . . . . ?
W1 O29 W6 O17 -16.5(12) . . . . ?
W1 O29 W6 O27 87.8(15) . . . . ?
W1 O29 W6 O35 148.4(12) . . . . ?
W1 O29 W6 O4 66.5(11) . . . . ?
W5 O27 W6 O28 178.7(6) . . . . ?
W5 O27 W6 O17 76.2(7) . . . . ?
W5 O27 W6 O29 -27.5(14) . . . . ?
W5 O27 W6 O35 -87.8(6) . . . . ?
W5 O27 W6 O4 -5.4(5) . . . . ?
W12 O35 W6 O28 -91(2) . . . . ?
W12 O35 W6 O17 81(3) . . . . ?
W12 O35 W6 O29 10(2) . . . . ?
W12 O35 W6 O27 168(2) . . . . ?
W12 O35 W6 O4 94(2) . . . . ?
P1 O4 W6 O28 -179(100) . . . . ?
W5 O4 W6 O28 40(4) . . . . ?
P1 O4 W6 O17 48.4(8) . . . . ?
W5 O4 W6 O17 -92.9(5) . . . . ?
P1 O4 W6 O29 -44.2(8) . . . . ?
W5 O4 W6 O29 174.4(5) . . . . ?
P1 O4 W6 O27 145.2(9) . . . . ?
W5 O4 W6 O27 3.8(4) . . . . ?
P1 O4 W6 O35 -127.9(8) . . . . ?
W5 O4 W6 O35 90.7(4) . . . . ?
Na1 O36 W7 O30 -126.2(9) 3_656 . . . ?
Na1 O36 W7 O37 -31.4(9) 3_656 . . . ?
Na1 O36 W7 O47 140.4(8) 3_656 . . . ?
Na1 O36 W7 O48 56.5(9) 3_656 . . . ?
Na1 O36 W7 O6 -3(3) 3_656 . . . ?
W1 O30 W7 O36 -106(2) . . . . ?
W1 O30 W7 O37 153(2) . . . . ?
W1 O30 W7 O47 -3(2) . . . . ?
W1 O30 W7 O48 65(3) . . . . ?
W1 O30 W7 O6 81(2) . . . . ?
W8 O37 W7 O36 -174.6(7) . . . . ?
W8 O37 W7 O30 -72.8(7) . . . . ?
W8 O37 W7 O47 25.8(16) . . . . ?
W8 O37 W7 O48 89.4(7) . . . . ?
W8 O37 W7 O6 10.1(6) . . . . ?
W12 O47 W7 O36 -134.3(15) . . . . ?
W12 O47 W7 O30 124.2(15) . . . . ?
W12 O47 W7 O37 25(2) . . . . ?
W12 O47 W7 O48 -39.3(15) . . . . ?
W12 O47 W7 O6 40.1(15) . . . . ?
W13 O48 W7 O36 127.0(13) . . . . ?
W13 O48 W7 O30 -44(2) . . . . ?
W13 O48 W7 O37 -133.8(13) . . . . ?
W13 O48 W7 O47 25.0(13) . . . . ?
W13 O48 W7 O6 -61.2(13) . . . . ?
P2 O6 W7 O36 109(3) . . . . ?
W8 O6 W7 O36 -37(3) . . . . ?
P2 O6 W7 O30 -125.8(9) . . . . ?
W8 O6 W7 O30 88.0(4) . . . . ?
P2 O6 W7 O37 139.4(9) . . . . ?
W8 O6 W7 O37 -6.9(4) . . . . ?
P2 O6 W7 O47 -34.4(8) . . . . ?
W8 O6 W7 O47 179.4(4) . . . . ?
P2 O6 W7 O48 49.1(8) . . . . ?
W8 O6 W7 O48 -97.1(4) . . . . ?
Na1 O38 W8 O31 -82.9(9) . . . . ?
Na6 O38 W8 O31 37.0(7) . . . . ?
Na1 O38 W8 O37 -177.8(8) . . . . ?
Na6 O38 W8 O37 -57.9(6) . . . . ?
Na1 O38 W8 O39 9.6(9) . . . . ?
Na6 O38 W8 O39 129.5(6) . . . . ?
Na1 O38 W8 O49 93.9(9) . . . . ?
Na6 O38 W8 O49 -146.2(6) . . . . ?
Na1 O38 W8 O6 167(4) . . . . ?
Na6 O38 W8 O6 -73(5) . . . . ?
W2 O31 W8 O38 87(2) . . . . ?
W2 O31 W8 O37 -173(2) . . . . ?
W2 O31 W8 O39 -15(2) . . . . ?
W2 O31 W8 O49 -84(3) . . . . ?
W2 O31 W8 O6 -99(2) . . . . ?
W7 O37 W8 O38 171.2(7) . . . . ?
W7 O37 W8 O31 70.3(7) . . . . ?
W7 O37 W8 O39 -27.7(16) . . . . ?
W7 O37 W8 O49 -90.1(7) . . . . ?
W7 O37 W8 O6 -10.3(6) . . . . ?
W9 O39 W8 O38 133.9(16) . . . . ?
W9 O39 W8 O31 -125.6(16) . . . . ?
W9 O39 W8 O37 -27(2) . . . . ?
W9 O39 W8 O49 36.1(16) . . . . ?
W9 O39 W8 O6 -43.9(16) . . . . ?
W14 O49 W8 O38 -125.7(13) . . . . ?
Na6 O49 W8 O38 68.8(6) 3_656 . . . ?
W14 O49 W8 O31 45(2) . . . . ?
Na6 O49 W8 O31 -120.7(14) 3_656 . . . ?
W14 O49 W8 O37 134.5(13) . . . . ?
Na6 O49 W8 O37 -31.0(5) 3_656 . . . ?
W14 O49 W8 O39 -25.2(13) . . . . ?
Na6 O49 W8 O39 169.3(6) 3_656 . . . ?
W14 O49 W8 O6 59.9(13) . . . . ?
Na6 O49 W8 O6 -105.7(5) 3_656 . . . ?
P2 O6 W8 O38 -123(5) . . . . ?
W7 O6 W8 O38 22(5) . . . . ?
P2 O6 W8 O31 126.4(9) . . . . ?
W7 O6 W8 O31 -88.5(5) . . . . ?
P2 O6 W8 O37 -138.3(10) . . . . ?
W7 O6 W8 O37 6.9(4) . . . . ?
P2 O6 W8 O39 35.0(9) . . . . ?
W7 O6 W8 O39 -179.8(4) . . . . ?
P2 O6 W8 O49 -48.6(9) . . . . ?
W7 O6 W8 O49 96.5(4) . . . . ?
W3 O32 W9 O40 -98(2) . . . . ?
W3 O32 W9 O39 5(2) . . . . ?
W3 O32 W9 O41 162(2) . . . . ?
W3 O32 W9 O50 85(3) . . . . ?
W3 O32 W9 O7 89(2) . . . . ?
W8 O39 W9 O40 -130.5(16) . . . . ?
W8 O39 W9 O32 127.0(16) . . . . ?
W8 O39 W9 O41 27(2) . . . . ?
W8 O39 W9 O50 -35.8(16) . . . . ?
W8 O39 W9 O7 43.8(16) . . . . ?
W10 O41 W9 O40 -175.5(6) . . . . ?
W10 O41 W9 O32 -73.4(7) . . . . ?
W10 O41 W9 O39 27.2(15) . . . . ?
W10 O41 W9 O50 89.6(7) . . . . ?
W10 O41 W9 O7 9.2(6) . . . . ?
W14 O50 W9 O40 123.8(12) . . . . ?
W14 O50 W9 O32 -59(2) . . . . ?
W14 O50 W9 O39 21.6(12) . . . . ?
W14 O50 W9 O41 -137.4(12) . . . . ?
W14 O50 W9 O7 -63.1(11) . . . . ?
P2 O7 W9 O40 105(3) . . . . ?
W10 O7 W9 O40 -40(3) . . . . ?
P2 O7 W9 O32 -127.5(9) . . . . ?
W10 O7 W9 O32 87.3(4) . . . . ?
P2 O7 W9 O39 -34.3(8) . . . . ?
W10 O7 W9 O39 -179.4(4) . . . . ?
P2 O7 W9 O41 138.6(9) . . . . ?
W10 O7 W9 O41 -6.6(4) . . . . ?
P2 O7 W9 O50 51.3(8) . . . . ?
W10 O7 W9 O50 -93.9(4) . . . . ?
W4 O33 W10 O42 100(2) . . . . ?
W4 O33 W10 O43 1(2) . . . . ?
W4 O33 W10 O41 -160(2) . . . . ?
W4 O33 W10 O51 -70(3) . . . . ?
W4 O33 W10 O7 -85(2) . . . . ?
W11 O43 W10 O42 141.0(14) . . . . ?
W11 O43 W10 O33 -118.5(15) . . . . ?
W11 O43 W10 O41 -16(2) . . . . ?
W11 O43 W10 O51 47.1(14) . . . . ?
W11 O43 W10 O7 -34.9(14) . . . . ?
W9 O41 W10 O42 174.0(7) . . . . ?
W9 O41 W10 O33 73.3(7) . . . . ?
W9 O41 W10 O43 -29.0(17) . . . . ?
W9 O41 W10 O51 -91.5(7) . . . . ?
W9 O41 W10 O7 -9.4(6) . . . . ?
W15 O51 W10 O42 -129.1(11) . . . . ?
W15 O51 W10 O33 42(2) . . . . ?
W15 O51 W10 O43 -30.4(11) . . . . ?
W15 O51 W10 O41 131.5(11) . . . . ?
W15 O51 W10 O7 56.3(10) . . . . ?
P2 O7 W10 O42 -106(4) . . . . ?
W9 O7 W10 O42 39(5) . . . . ?
P2 O7 W10 O33 126.9(9) . . . . ?
W9 O7 W10 O33 -88.0(4) . . . . ?
P2 O7 W10 O43 34.8(8) . . . . ?
W9 O7 W10 O43 179.8(4) . . . . ?
P2 O7 W10 O41 -138.5(9) . . . . ?
W9 O7 W10 O41 6.5(4) . . . . ?
P2 O7 W10 O51 -49.3(8) . . . . ?
W9 O7 W10 O51 95.8(4) . . . . ?
Na4 O44 W11 O34 -16.4(19) . . . . ?
Na4 O44 W11 O43 -110.5(18) . . . . ?
Na4 O44 W11 O45 79.0(19) . . . . ?
Na4 O44 W11 O52 165.7(18) . . . . ?
Na4 O44 W11 O8 104(3) . . . . ?
W5 O34 W11 O44 -98(2) . . . . ?
W5 O34 W11 O43 4(3) . . . . ?
W5 O34 W11 O45 163(2) . . . . ?
W5 O34 W11 O52 75(3) . . . . ?
W5 O34 W11 O8 90(2) . . . . ?
W10 O43 W11 O44 -140.4(14) . . . . ?
W10 O43 W11 O34 117.8(15) . . . . ?
W10 O43 W11 O45 13(2) . . . . ?
W10 O43 W11 O52 -45.7(14) . . . . ?
W10 O43 W11 O8 34.2(14) . . . . ?
W12 O45 W11 O44 -173.8(7) . . . . ?
W12 O45 W11 O34 -72.0(7) . . . . ?
W12 O45 W11 O43 32.9(17) . . . . ?
W12 O45 W11 O52 90.7(7) . . . . ?
W12 O45 W11 O8 10.4(6) . . . . ?
W15 O52 W11 O44 128.3(13) . . . . ?
W15 O52 W11 O34 -45(3) . . . . ?
W15 O52 W11 O43 27.5(13) . . . . ?
W15 O52 W11 O45 -134.5(13) . . . . ?
W15 O52 W11 O8 -60.0(13) . . . . ?
P2 O8 W11 O44 114(3) . . . . ?
W12 O8 W11 O44 -34(3) . . . . ?
P2 O8 W11 O34 -124.3(9) . . . . ?
W12 O8 W11 O34 88.4(5) . . . . ?
P2 O8 W11 O43 -32.1(8) . . . . ?
W12 O8 W11 O43 -179.4(4) . . . . ?
P2 O8 W11 O45 139.9(9) . . . . ?
W12 O8 W11 O45 -7.4(4) . . . . ?
P2 O8 W11 O52 51.2(8) . . . . ?
W12 O8 W11 O52 -96.1(4) . . . . ?
Na1 O46 W12 O35 16(3) 1_455 . . . ?
Na1 O46 W12 O47 110(3) 1_455 . . . ?
Na1 O46 W12 O45 -79(3) 1_455 . . . ?
Na1 O46 W12 O53 -164(3) 1_455 . . . ?
Na1 O46 W12 O8 -98(4) 1_455 . . . ?
W6 O35 W12 O46 94(2) . . . . ?
W6 O35 W12 O47 -8(2) . . . . ?
W6 O35 W12 O45 -167(2) . . . . ?
W6 O35 W12 O53 -86(3) . . . . ?
W6 O35 W12 O8 -94(2) . . . . ?
W7 O47 W12 O46 135.9(15) . . . . ?
W7 O47 W12 O35 -122.6(15) . . . . ?
W7 O47 W12 O45 -21(2) . . . . ?
W7 O47 W12 O53 40.7(15) . . . . ?
W7 O47 W12 O8 -39.7(15) . . . . ?
W11 O45 W12 O46 172.9(7) . . . . ?
W11 O45 W12 O35 71.6(7) . . . . ?
W11 O45 W12 O47 -29.9(16) . . . . ?
W11 O45 W12 O53 -91.5(7) . . . . ?
W11 O45 W12 O8 -10.2(5) . . . . ?
W13 O53 W12 O46 -128.8(12) . . . . ?
W13 O53 W12 O35 51(2) . . . . ?
W13 O53 W12 O47 -27.3(12) . . . . ?
W13 O53 W12 O45 133.6(12) . . . . ?
W13 O53 W12 O8 60.0(12) . . . . ?
P2 O8 W12 O46 -120(3) . . . . ?
W11 O8 W12 O46 27(3) . . . . ?
P2 O8 W12 O35 125.0(8) . . . . ?
W11 O8 W12 O35 -87.7(4) . . . . ?
P2 O8 W12 O47 32.8(8) . . . . ?
W11 O8 W12 O47 -179.8(4) . . . . ?
P2 O8 W12 O45 -140.0(9) . . . . ?
W11 O8 W12 O45 7.4(4) . . . . ?
P2 O8 W12 O53 -52.5(8) . . . . ?
W11 O8 W12 O53 94.9(4) . . . . ?
W7 O48 W13 O54 -128.1(13) . . . . ?
W7 O48 W13 O53 -24.0(13) . . . . ?
W7 O48 W13 O59 63(2) . . . . ?
W7 O48 W13 O55 134.0(13) . . . . ?
W7 O48 W13 O5 61.7(13) . . . . ?
W12 O53 W13 O54 128.8(12) . . . . ?
W12 O53 W13 O48 24.9(12) . . . . ?
W12 O53 W13 O59 -132.8(12) . . . . ?
W12 O53 W13 O55 -57(2) . . . . ?
W12 O53 W13 O5 -59.7(12) . . . . ?
W15 O59 W13 O54 -172.4(6) . . . . ?
W15 O59 W13 O48 -3.3(16) . . . . ?
W15 O59 W13 O53 83.8(7) . . . . ?
W15 O59 W13 O55 -74.7(7) . . . . ?
W15 O59 W13 O5 -2.0(5) . . . . ?
W14 O55 W13 O54 171.5(7) . . . . ?
Na6 O55 W13 O54 -72.5(6) 3_656 . . . ?
W14 O55 W13 O48 -85.2(7) . . . . ?
Na6 O55 W13 O48 30.7(5) 3_656 . . . ?
W14 O55 W13 O53 -3.0(17) . . . . ?
Na6 O55 W13 O53 113.0(12) 3_656 . . . ?
W14 O55 W13 O59 73.6(7) . . . . ?
Na6 O55 W13 O59 -170.4(5) 3_656 . . . ?
W14 O55 W13 O5 0.0(6) . . . . ?
Na6 O55 W13 O5 116.0(5) 3_656 . . . ?
P2 O5 W13 O54 -175.5(18) . . . . ?
W15 O5 W13 O54 50(2) . . . . ?
W14 O5 W13 O54 -42(2) . . . . ?
P2 O5 W13 O48 -44.9(7) . . . . ?
W15 O5 W13 O48 -179.1(4) . . . . ?
W14 O5 W13 O48 88.7(4) . . . . ?
P2 O5 W13 O53 45.3(7) . . . . ?
W15 O5 W13 O53 -88.9(4) . . . . ?
W14 O5 W13 O53 178.9(4) . . . . ?
P2 O5 W13 O59 135.6(8) . . . . ?
W15 O5 W13 O59 1.4(4) . . . . ?
W14 O5 W13 O59 -90.8(4) . . . . ?
P2 O5 W13 O55 -133.6(8) . . . . ?
W15 O5 W13 O55 92.2(5) . . . . ?
W14 O5 W13 O55 0.0(4) . . . . ?
W9 O50 W14 O56 -125.0(12) . . . . ?
W9 O50 W14 O49 -20.6(12) . . . . ?
W9 O50 W14 O57 136.3(12) . . . . ?
W9 O50 W14 O55 60.8(19) . . . . ?
W9 O50 W14 O5 63.3(12) . . . . ?
W8 O49 W14 O56 128.0(13) . . . . ?
Na6 O49 W14 O56 -66.4(6) 3_656 . . . ?
W8 O49 W14 O50 23.9(13) . . . . ?
Na6 O49 W14 O50 -170.4(5) 3_656 . . . ?
W8 O49 W14 O57 -61(2) . . . . ?
Na6 O49 W14 O57 104.3(12) 3_656 . . . ?
W8 O49 W14 O55 -133.1(13) . . . . ?
Na6 O49 W14 O55 32.5(5) 3_656 . . . ?
W8 O49 W14 O5 -61.0(13) . . . . ?
Na6 O49 W14 O5 104.7(5) 3_656 . . . ?
W15 O57 W14 O56 173.4(7) . . . . ?
W15 O57 W14 O50 -82.9(7) . . . . ?
W15 O57 W14 O49 2.5(16) . . . . ?
W15 O57 W14 O55 74.7(7) . . . . ?
W15 O57 W14 O5 2.1(6) . . . . ?
W13 O55 W14 O56 -171.6(7) . . . . ?
Na6 O55 W14 O56 70.8(6) 3_656 . . . ?
W13 O55 W14 O50 2.7(16) . . . . ?
Na6 O55 W14 O50 -114.9(12) 3_656 . . . ?
W13 O55 W14 O49 84.5(7) . . . . ?
Na6 O55 W14 O49 -33.1(5) 3_656 . . . ?
W13 O55 W14 O57 -73.5(7) . . . . ?
Na6 O55 W14 O57 168.9(5) 3_656 . . . ?
W13 O55 W14 O5 0.0(6) . . . . ?
Na6 O55 W14 O5 -117.6(5) 3_656 . . . ?
P2 O5 W14 O56 178(2) . . . . ?
W15 O5 W14 O56 -48(2) . . . . ?
W13 O5 W14 O56 44(2) . . . . ?
P2 O5 W14 O50 -44.9(7) . . . . ?
W15 O5 W14 O50 89.0(4) . . . . ?
W13 O5 W14 O50 -178.9(5) . . . . ?
P2 O5 W14 O49 44.8(7) . . . . ?
W15 O5 W14 O49 178.7(5) . . . . ?
W13 O5 W14 O49 -89.2(5) . . . . ?
P2 O5 W14 O57 -135.3(8) . . . . ?
W15 O5 W14 O57 -1.5(4) . . . . ?
W13 O5 W14 O57 90.6(4) . . . . ?
P2 O5 W14 O55 134.0(8) . . . . ?
W15 O5 W14 O55 -92.1(5) . . . . ?
W13 O5 W14 O55 0.0(4) . . . . ?
W11 O52 W15 O58 -127.0(13) . . . . ?
W11 O52 W15 O51 -25.8(13) . . . . ?
W11 O52 W15 O59 133.0(13) . . . . ?
W11 O52 W15 O57 57(2) . . . . ?
W11 O52 W15 O5 59.6(13) . . . . ?
W10 O51 W15 O58 131.2(11) . . . . ?
W10 O51 W15 O52 27.3(11) . . . . ?
W10 O51 W15 O59 -58.5(18) . . . . ?
W10 O51 W15 O57 -130.3(11) . . . . ?
W10 O51 W15 O5 -56.7(10) . . . . ?
W13 O59 W15 O58 174.3(6) . . . . ?
W13 O59 W15 O52 -82.0(7) . . . . ?
W13 O59 W15 O51 4.0(16) . . . . ?
W13 O59 W15 O57 76.1(7) . . . . ?
W13 O59 W15 O5 2.0(5) . . . . ?
W14 O57 W15 O58 -175.5(7) . . . . ?
W14 O57 W15 O52 0.5(16) . . . . ?
W14 O57 W15 O51 83.7(7) . . . . ?
W14 O57 W15 O59 -76.1(7) . . . . ?
W14 O57 W15 O5 -2.1(6) . . . . ?
P2 O5 W15 O58 175(2) . . . . ?
W13 O5 W15 O58 -51(3) . . . . ?
W14 O5 W15 O58 42(3) . . . . ?
P2 O5 W15 O52 -44.5(7) . . . . ?
W13 O5 W15 O52 89.3(4) . . . . ?
W14 O5 W15 O52 -177.5(5) . . . . ?
P2 O5 W15 O51 45.4(7) . . . . ?
W13 O5 W15 O51 179.3(4) . . . . ?
W14 O5 W15 O51 -87.6(4) . . . . ?
P2 O5 W15 O59 -135.3(8) . . . . ?
W13 O5 W15 O59 -1.4(4) . . . . ?
W14 O5 W15 O59 91.7(4) . . . . ?
P2 O5 W15 O57 134.5(8) . . . . ?
W13 O5 W15 O57 -91.7(4) . . . . ?
W14 O5 W15 O57 1.5(4) . . . . ?
W8 O38 Na1 O46 -50(3) . . . 1_655 ?
Na6 O38 Na1 O46 -178(2) . . . 1_655 ?
W8 O38 Na1 O2W 114.0(9) . . . . ?
Na6 O38 Na1 O2W -13.8(5) . . . . ?
W8 O38 Na1 O4W -85.9(9) . . . . ?
Na6 O38 Na1 O4W 146.3(6) . . . . ?
W8 O38 Na1 O1W 35.9(9) . . . . ?
Na6 O38 Na1 O1W -91.9(5) . . . . ?
W8 O38 Na1 O36 -158.2(8) . . . 3_656 ?
Na6 O38 Na1 O36 74.0(5) . . . 3_656 ?
W8 O38 Na1 Na6 127.8(10) . . . . ?
W8 O38 Na1 Na2 76.2(9) . . . . ?
Na6 O38 Na1 Na2 -51.6(4) . . . . ?
W2 O20 Na2 O2W -112.2(10) . . . . ?
W2 O20 Na2 O28 51.7(18) . . . 1_655 ?
W2 O20 Na2 O6W 84.5(11) . . . . ?
W2 O20 Na2 O1W -33.5(10) . . . . ?
W2 O20 Na2 O11W 164.8(10) . . . . ?
W2 O20 Na2 Na1 -74.2(10) . . . . ?
W2 O20 Na2 Na3 167.4(7) . . . . ?
W2 O20 Na2 Na6 -120.5(11) . . . . ?
O46 Na1 Na2 O2W -92.8(7) 1_655 . . . ?
O38 Na1 Na2 O2W 96.9(7) . . . . ?
O4W Na1 Na2 O2W 159.9(17) . . . . ?
O1W Na1 Na2 O2W -179.7(8) . . . . ?
O36 Na1 Na2 O2W 0.8(7) 3_656 . . . ?
Na6 Na1 Na2 O2W 56.1(6) . . . . ?
O46 Na1 Na2 O20 163.9(5) 1_655 . . . ?
O2W Na1 Na2 O20 -103.4(7) . . . . ?
O38 Na1 Na2 O20 -6.4(5) . . . . ?
O4W Na1 Na2 O20 56.5(16) . . . . ?
O1W Na1 Na2 O20 76.9(6) . . . . ?
O36 Na1 Na2 O20 -102.6(5) 3_656 . . . ?
Na6 Na1 Na2 O20 -47.3(4) . . . . ?
O46 Na1 Na2 O28 4.1(5) 1_655 . . 1_655 ?
O2W Na1 Na2 O28 96.9(7) . . . 1_655 ?
O38 Na1 Na2 O28 -166.2(5) . . . 1_655 ?
O4W Na1 Na2 O28 -103.2(16) . . . 1_655 ?
O1W Na1 Na2 O28 -82.9(6) . . . 1_655 ?
O36 Na1 Na2 O28 97.7(5) 3_656 . . 1_655 ?
Na6 Na1 Na2 O28 153.0(5) . . . 1_655 ?
O46 Na1 Na2 O6W 90.8(18) 1_655 . . . ?
O2W Na1 Na2 O6W -176.4(19) . . . . ?
O38 Na1 Na2 O6W -79.5(18) . . . . ?
O4W Na1 Na2 O6W -17(3) . . . . ?
O1W Na1 Na2 O6W 3.8(18) . . . . ?
O36 Na1 Na2 O6W -175.6(18) 3_656 . . . ?
Na6 Na1 Na2 O6W -120.3(18) . . . . ?
O46 Na1 Na2 O1W 87.0(6) 1_655 . . . ?
O2W Na1 Na2 O1W 179.7(8) . . . . ?
O38 Na1 Na2 O1W -83.3(6) . . . . ?
O4W Na1 Na2 O1W -20.4(16) . . . . ?
O36 Na1 Na2 O1W -179.5(7) 3_656 . . . ?
Na6 Na1 Na2 O1W -124.1(6) . . . . ?
O46 Na1 Na2 O11W -92.7(6) 1_655 . . . ?
O2W Na1 Na2 O11W 0.1(7) . . . . ?
O38 Na1 Na2 O11W 97.0(6) . . . . ?
O4W Na1 Na2 O11W 160.0(16) . . . . ?
O1W Na1 Na2 O11W -179.7(8) . . . . ?
O36 Na1 Na2 O11W 0.9(7) 3_656 . . . ?
Na6 Na1 Na2 O11W 56.2(6) . . . . ?
O46 Na1 Na2 Na3 -54.7(4) 1_655 . . . ?
O2W Na1 Na2 Na3 38.1(6) . . . . ?
O38 Na1 Na2 Na3 135.1(4) . . . . ?
O4W Na1 Na2 Na3 -162.0(15) . . . . ?
O1W Na1 Na2 Na3 -141.6(6) . . . . ?
O36 Na1 Na2 Na3 38.9(5) 3_656 . . . ?
Na6 Na1 Na2 Na3 94.2(3) . . . . ?
O46 Na1 Na2 Na6 -148.9(5) 1_655 . . . ?
O2W Na1 Na2 Na6 -56.1(6) . . . . ?
O38 Na1 Na2 Na6 40.8(4) . . . . ?
O4W Na1 Na2 Na6 103.8(16) . . . . ?
O1W Na1 Na2 Na6 124.1(6) . . . . ?
O36 Na1 Na2 Na6 -55.3(5) 3_656 . . . ?
O2W Na2 Na3 O5W -163.9(8) . . . . ?
O20 Na2 Na3 O5W -71.9(10) . . . . ?
O28 Na2 Na3 O5W 81.4(8) 1_655 . . . ?
O6W Na2 Na3 O5W 4.9(10) . . . . ?
O1W Na2 Na3 O5W 137.6(9) . . . . ?
O11W Na2 Na3 O5W -67.7(10) . . . . ?
Na1 Na2 Na3 O5W 172.7(7) . . . . ?
Na6 Na2 Na3 O5W -128.2(8) . . . . ?
O2W Na2 Na3 O13W 27.4(6) . . . . ?
O20 Na2 Na3 O13W 119.4(7) . . . . ?
O28 Na2 Na3 O13W -87.3(6) 1_655 . . . ?
O6W Na2 Na3 O13W -163.7(8) . . . . ?
O1W Na2 Na3 O13W -31.0(8) . . . . ?
O11W Na2 Na3 O13W 123.7(9) . . . . ?
Na1 Na2 Na3 O13W 4.1(5) . . . . ?
Na6 Na2 Na3 O13W 63.1(5) . . . . ?
O2W Na2 Na3 O11W -96.3(8) . . . . ?
O20 Na2 Na3 O11W -4.2(9) . . . . ?
O28 Na2 Na3 O11W 149.1(8) 1_655 . . . ?
O6W Na2 Na3 O11W 72.6(10) . . . . ?
O1W Na2 Na3 O11W -154.7(10) . . . . ?
Na1 Na2 Na3 O11W -119.6(7) . . . . ?
Na6 Na2 Na3 O11W -60.5(7) . . . . ?
O2W Na2 Na3 O3W -64.5(8) . . . . ?
O20 Na2 Na3 O3W 27.6(10) . . . . ?
O28 Na2 Na3 O3W -179.1(9) 1_655 . . . ?
O6W Na2 Na3 O3W 104.4(10) . . . . ?
O1W Na2 Na3 O3W -122.9(9) . . . . ?
O11W Na2 Na3 O3W 31.8(10) . . . . ?
Na1 Na2 Na3 O3W -87.8(8) . . . . ?
Na6 Na2 Na3 O3W -28.7(8) . . . . ?
O2W Na2 Na3 O18 81.9(8) . . . 1_655 ?
O20 Na2 Na3 O18 174.0(7) . . . 1_655 ?
O28 Na2 Na3 O18 -32.8(7) 1_655 . . 1_655 ?
O6W Na2 Na3 O18 -109.2(9) . . . 1_655 ?
O1W Na2 Na3 O18 23.5(10) . . . 1_655 ?
O11W Na2 Na3 O18 178.2(10) . . . 1_655 ?
Na1 Na2 Na3 O18 58.6(7) . . . 1_655 ?
Na6 Na2 Na3 O18 117.6(7) . . . 1_655 ?
O2W Na2 Na3 Na5 -11.5(11) . . . 1_655 ?
O20 Na2 Na3 Na5 80.5(12) . . . 1_655 ?
O28 Na2 Na3 Na5 -126.2(11) 1_655 . . 1_655 ?
O6W Na2 Na3 Na5 157.3(12) . . . 1_655 ?
O1W Na2 Na3 Na5 -70.0(12) . . . 1_655 ?
O11W Na2 Na3 Na5 84.7(12) . . . 1_655 ?
Na1 Na2 Na3 Na5 -34.9(11) . . . 1_655 ?
Na6 Na2 Na3 Na5 24.2(11) . . . 1_655 ?
O2W Na2 Na3 W1 94.2(5) . . . 1_655 ?
O20 Na2 Na3 W1 -173.7(5) . . . 1_655 ?
O28 Na2 Na3 W1 -20.4(4) 1_655 . . 1_655 ?
O6W Na2 Na3 W1 -96.9(7) . . . 1_655 ?
O1W Na2 Na3 W1 35.8(7) . . . 1_655 ?
O11W Na2 Na3 W1 -169.5(8) . . . 1_655 ?
Na1 Na2 Na3 W1 70.9(3) . . . 1_655 ?
Na6 Na2 Na3 W1 130.0(3) . . . 1_655 ?
W11 O44 Na4 O12W 73.2(19) . . . . ?
W11 O44 Na4 O10W -14(2) . . . . ?
W11 O44 Na4 O14W 164.6(19) . . . . ?
W11 O44 Na4 O8W -169(4) . . . . ?
W1 O18 Na5 O27W 47(6) . . . . ?
Na3 O18 Na5 O27W -155(5) 1_455 . . . ?
W1 O18 Na5 O25W 34(2) . . . . ?
Na3 O18 Na5 O25W -167.6(8) 1_455 . . . ?
W1 O18 Na5 O26W 111(2) . . . . ?
Na3 O18 Na5 O26W -91.2(7) 1_455 . . . ?
W1 O18 Na5 O3W -164(2) . . . 1_455 ?
Na3 O18 Na5 O3W -6.0(7) 1_455 . . 1_455 ?
W1 O18 Na5 O21W -83(2) . . . . ?
Na3 O18 Na5 O21W 74.8(5) 1_455 . . . ?
W1 O18 Na5 Na3 -158(2) . . . 1_455 ?
W8 O38 Na6 O23W 24.4(8) . . . . ?
Na1 O38 Na6 O23W 167.0(6) . . . . ?
W8 O38 Na6 O2W -130.9(6) . . . . ?
Na1 O38 Na6 O2W 11.7(5) . . . . ?
W8 O38 Na6 O55 150.0(11) . . . 3_656 ?
Na1 O38 Na6 O55 -67.4(13) . . . 3_656 ?
W8 O38 Na6 O49 100.9(7) . . . 3_656 ?
Na1 O38 Na6 O49 -116.5(6) . . . 3_656 ?
W8 O38 Na6 Na1 -142.6(8) . . . . ?
W8 O38 Na6 Na2 -94.9(6) . . . . ?
Na1 O38 Na6 Na2 47.6(4) . . . . ?
O46 Na1 Na6 O23W 160.3(9) 1_655 . . . ?
O2W Na1 Na6 O23W 143.0(10) . . . . ?
O38 Na1 Na6 O23W -18.9(9) . . . . ?
O4W Na1 Na6 O23W -56.9(10) . . . . ?
O1W Na1 Na6 O23W 68.6(9) . . . . ?
O36 Na1 Na6 O23W -121.8(9) 3_656 . . . ?
Na2 Na1 Na6 O23W 101.2(8) . . . . ?
O46 Na1 Na6 O38 179.2(8) 1_655 . . . ?
O2W Na1 Na6 O38 161.9(7) . . . . ?
O4W Na1 Na6 O38 -38.0(7) . . . . ?
O1W Na1 Na6 O38 87.5(5) . . . . ?
O36 Na1 Na6 O38 -102.9(5) 3_656 . . . ?
Na2 Na1 Na6 O38 120.1(5) . . . . ?
O46 Na1 Na6 O2W 17.3(8) 1_655 . . . ?
O38 Na1 Na6 O2W -161.9(7) . . . . ?
O4W Na1 Na6 O2W 160.1(7) . . . . ?
O1W Na1 Na6 O2W -74.4(6) . . . . ?
O36 Na1 Na6 O2W 95.2(6) 3_656 . . . ?
Na2 Na1 Na6 O2W -41.8(5) . . . . ?
O46 Na1 Na6 O55 -34.4(10) 1_655 . . 3_656 ?
O2W Na1 Na6 O55 -51.7(6) . . . 3_656 ?
O38 Na1 Na6 O55 146.5(7) . . . 3_656 ?
O4W Na1 Na6 O55 108.4(7) . . . 3_656 ?
O1W Na1 Na6 O55 -126.0(6) . . . 3_656 ?
O36 Na1 Na6 O55 43.5(6) 3_656 . . 3_656 ?
Na2 Na1 Na6 O55 -93.5(5) . . . 3_656 ?
O46 Na1 Na6 O49 -97.9(9) 1_655 . . 3_656 ?
O2W Na1 Na6 O49 -115.2(8) . . . 3_656 ?
O38 Na1 Na6 O49 82.9(7) . . . 3_656 ?
O4W Na1 Na6 O49 44.9(8) . . . 3_656 ?
O1W Na1 Na6 O49 170.5(6) . . . 3_656 ?
O36 Na1 Na6 O49 -20.0(6) 3_656 . . 3_656 ?
Na2 Na1 Na6 O49 -157.0(6) . . . 3_656 ?
O46 Na1 Na6 Na2 59.1(7) 1_655 . . . ?
O2W Na1 Na6 Na2 41.8(5) . . . . ?
O38 Na1 Na6 Na2 -120.1(5) . . . . ?
O4W Na1 Na6 Na2 -158.1(6) . . . . ?
O1W Na1 Na6 Na2 -32.6(4) . . . . ?
O36 Na1 Na6 Na2 137.0(4) 3_656 . . . ?
O2W Na2 Na6 O23W -175.8(9) . . . . ?
O20 Na2 Na6 O23W -7.2(7) . . . . ?
O28 Na2 Na6 O23W 178.6(8) 1_655 . . . ?
O6W Na2 Na6 O23W 26.0(11) . . . . ?
O1W Na2 Na6 O23W -95.2(7) . . . . ?
O11W Na2 Na6 O23W 98.2(8) . . . . ?
Na1 Na2 Na6 O23W -128.9(7) . . . . ?
Na3 Na2 Na6 O23W 131.1(6) . . . . ?
O2W Na2 Na6 O38 -80.8(6) . . . . ?
O20 Na2 Na6 O38 87.8(5) . . . . ?
O28 Na2 Na6 O38 -86.4(8) 1_655 . . . ?
O6W Na2 Na6 O38 121.0(9) . . . . ?
O1W Na2 Na6 O38 -0.2(5) . . . . ?
O11W Na2 Na6 O38 -166.8(6) . . . . ?
Na1 Na2 Na6 O38 -33.9(3) . . . . ?
Na3 Na2 Na6 O38 -133.9(4) . . . . ?
O20 Na2 Na6 O2W 168.5(7) . . . . ?
O28 Na2 Na6 O2W -5.6(9) 1_655 . . . ?
O6W Na2 Na6 O2W -158.3(10) . . . . ?
O1W Na2 Na6 O2W 80.6(6) . . . . ?
O11W Na2 Na6 O2W -86.1(7) . . . . ?
Na1 Na2 Na6 O2W 46.9(5) . . . . ?
Na3 Na2 Na6 O2W -53.1(5) . . . . ?
O2W Na2 Na6 O55 70.4(7) . . . 3_656 ?
O20 Na2 Na6 O55 -121.1(6) . . . 3_656 ?
O28 Na2 Na6 O55 64.8(9) 1_655 . . 3_656 ?
O6W Na2 Na6 O55 -87.9(10) . . . 3_656 ?
O1W Na2 Na6 O55 151.0(6) . . . 3_656 ?
O11W Na2 Na6 O55 -15.7(6) . . . 3_656 ?
Na1 Na2 Na6 O55 117.2(5) . . . 3_656 ?
Na3 Na2 Na6 O55 17.2(5) . . . 3_656 ?
O2W Na2 Na6 O49 48.9(15) . . . 3_656 ?
O20 Na2 Na6 O49 -142.5(16) . . . 3_656 ?
O28 Na2 Na6 O49 43.3(19) 1_655 . . 3_656 ?
O6W Na2 Na6 O49 -109.4(17) . . . 3_656 ?
O1W Na2 Na6 O49 129.5(15) . . . 3_656 ?
O11W Na2 Na6 O49 -37.1(16) . . . 3_656 ?
Na1 Na2 Na6 O49 95.8(15) . . . 3_656 ?
Na3 Na2 Na6 O49 -4.2(16) . . . 3_656 ?
O2W Na2 Na6 Na1 -46.9(5) . . . . ?
O20 Na2 Na6 Na1 121.7(4) . . . . ?
O28 Na2 Na6 Na1 -52.5(8) 1_655 . . . ?
O6W Na2 Na6 Na1 154.8(9) . . . . ?
O1W Na2 Na6 Na1 33.7(4) . . . . ?
O11W Na2 Na6 Na1 -132.9(5) . . . . ?
Na3 Na2 Na6 Na1 -100.0(3) . . . . ?
O2W Na2 O1W Na1 0.2(5) . . . . ?
O20 Na2 O1W Na1 -103.8(5) . . . . ?
O28 Na2 O1W Na1 101.1(5) 1_655 . . . ?
O6W Na2 O1W Na1 -178.4(8) . . . . ?
O11W Na2 O1W Na1 1(2) . . . . ?
Na3 Na2 O1W Na1 56.4(7) . . . . ?
Na6 Na2 O1W Na1 -44.5(4) . . . . ?
O46 Na1 O1W Na2 -94.6(5) 1_655 . . . ?
O2W Na1 O1W Na2 -0.2(5) . . . . ?
O38 Na1 O1W Na2 97.4(5) . . . . ?
O4W Na1 O1W Na2 172.2(6) . . . . ?
O36 Na1 O1W Na2 2(2) 3_656 . . . ?
Na6 Na1 O1W Na2 48.4(5) . . . . ?
O20 Na2 O2W Na1 83.1(6) . . . . ?
O28 Na2 O2W Na1 -90.0(6) 1_655 . . . ?
O6W Na2 O2W Na1 175(3) . . . . ?
O1W Na2 O2W Na1 -0.2(5) . . . . ?
O11W Na2 O2W Na1 -179.9(6) . . . . ?
Na3 Na2 O2W Na1 -141.5(6) . . . . ?
Na6 Na2 O2W Na1 93.2(6) . . . . ?
O20 Na2 O2W Na6 -10.1(6) . . . . ?
O28 Na2 O2W Na6 176.8(5) 1_655 . . . ?
O6W Na2 O2W Na6 82(3) . . . . ?
O1W Na2 O2W Na6 -93.4(6) . . . . ?
O11W Na2 O2W Na6 86.9(6) . . . . ?
Na1 Na2 O2W Na6 -93.2(6) . . . . ?
Na3 Na2 O2W Na6 125.3(5) . . . . ?
O46 Na1 O2W Na2 90.0(6) 1_655 . . . ?
O38 Na1 O2W Na2 -86.7(6) . . . . ?
O4W Na1 O2W Na2 -160.4(16) . . . . ?
O1W Na1 O2W Na2 0.2(5) . . . . ?
O36 Na1 O2W Na2 -179.3(5) 3_656 . . . ?
Na6 Na1 O2W Na2 -100.3(6) . . . . ?
O46 Na1 O2W Na6 -169.7(5) 1_655 . . . ?
O38 Na1 O2W Na6 13.7(5) . . . . ?
O4W Na1 O2W Na6 -60.1(19) . . . . ?
O1W Na1 O2W Na6 100.5(5) . . . . ?
O36 Na1 O2W Na6 -79.0(5) 3_656 . . . ?
Na2 Na1 O2W Na6 100.3(6) . . . . ?
O23W Na6 O2W Na2 8.8(18) . . . . ?
O38 Na6 O2W Na2 92.8(5) . . . . ?
O55 Na6 O2W Na2 -116.9(5) 3_656 . . . ?
O49 Na6 O2W Na2 -160.9(6) 3_656 . . . ?
Na1 Na6 O2W Na2 104.5(6) . . . . ?
O23W Na6 O2W Na1 -95.6(17) . . . . ?
O38 Na6 O2W Na1 -11.7(5) . . . . ?
O55 Na6 O2W Na1 138.6(5) 3_656 . . . ?
O49 Na6 O2W Na1 94.6(7) 3_656 . . . ?
Na2 Na6 O2W Na1 -104.5(6) . . . . ?
O5W Na3 O3W Na5 -87.3(9) . . . 1_655 ?
O13W Na3 O3W Na5 73.1(8) . . . 1_655 ?
O11W Na3 O3W Na5 173.9(8) . . . 1_655 ?
O18 Na3 O3W Na5 -6.0(7) 1_655 . . 1_655 ?
W1 Na3 O3W Na5 -5.4(9) 1_655 . . 1_655 ?
Na2 Na3 O3W Na5 153.9(6) . . . 1_655 ?
O5W Na3 O11W Na2 124.8(8) . . . . ?
O13W Na3 O11W Na2 -55.8(8) . . . . ?
O3W Na3 O11W Na2 -154.4(8) . . . . ?
O18 Na3 O11W Na2 -152(15) 1_655 . . . ?
Na5 Na3 O11W Na2 -148.5(6) 1_655 . . . ?
W1 Na3 O11W Na2 23.9(18) 1_655 . . . ?
O2W Na2 O11W Na3 75.2(7) . . . . ?
O20 Na2 O11W Na3 177.1(6) . . . . ?
O28 Na2 O11W Na3 -25.8(7) 1_655 . . . ?
O6W Na2 O11W Na3 -106.2(9) . . . . ?
O1W Na2 O11W Na3 74(2) . . . . ?
Na1 Na2 O11W Na3 75.2(7) . . . . ?
Na6 Na2 O11W Na3 120.3(7) . . . . ?
